data_7719793
loop_
_publ_author_name
'Hong, Li-Hao'
'Qian, De-Qing'
'Lin, Yan-Jia'
'Yue, Sheng-Nan'
'Huang, Xing'
'Li, Hao-Hong'
'Li, Xin-Xiong'
'Zheng, Shou-Tian'

_publ_section_title
;
 Development of a boron-doping strategy to activate luminescence in a
 non-emissive silver-incorporated polyoxoniobate.
;
_journal_issue 46
_journal_name_full 'Dalton transactions (Cambridge, England : 2003)'
_journal_page_first 17259
_journal_page_last 17266
_journal_paper_doi 10.1039/d5dt02299a
_journal_volume 54
_journal_year 2025
_chemical_formula_moiety 'Ag6 K6 Na13 Nb38 O174 Te18, 11(O), [+ solvents]'
_chemical_formula_sum 'Ag6 K6 Na13 Nb38 O185 Te18'
_chemical_formula_weight 9968.07
_space_group_crystal_system orthorhombic
_space_group_IT_number 62
_space_group_name_Hall '-P 2ac 2n'
_space_group_name_H-M_alt 'P n m a'
_atom_sites_solution_primary iterative
_audit_creation_date 2025-10-14
_audit_creation_method
;
Olex2 1.5
(compiled 2024.02.16 svn.r378c4104 for OlexSys, GUI svn.r6928)
;
_audit_update_record
;
2025-10-28 deposited with the CCDC.	2025-11-03 downloaded from the CCDC.
;
_cell_angle_alpha 90
_cell_angle_beta 90
_cell_angle_gamma 90
_cell_formula_units_Z 4
_cell_length_a 36.229(4)
_cell_length_b 32.370(3)
_cell_length_c 19.0896(18)
_cell_measurement_reflns_used 9795
_cell_measurement_temperature 150
_cell_measurement_theta_max 25.022
_cell_measurement_theta_min 2.295
_cell_volume 22387(4)
_computing_cell_refinement 'SAINT V8.38A (Bruker, 2018)'
_computing_data_reduction 'SAINT V8.38A (Bruker, 2018)'
_computing_molecular_graphics 'Olex2 1.5 (Dolomanov et al., 2009)'
_computing_publication_material 'Olex2 1.5 (Dolomanov et al., 2009)'
_computing_structure_refinement 'SHELXL 2018/3 (Sheldrick, 2015)'
_computing_structure_solution 'olex2.solve 1.5 (Bourhis et al., 2015)'
_diffrn_ambient_temperature 150
_diffrn_measured_fraction_theta_full 0.994
_diffrn_measured_fraction_theta_max 0.994
_diffrn_measurement_device_type 'Bruker APEX-II CCD'
_diffrn_measurement_method '\f and \w scans'
_diffrn_radiation_type MoK\a
_diffrn_radiation_wavelength 0.71073
_diffrn_reflns_av_R_equivalents 0.0312
_diffrn_reflns_av_unetI/netI 0.0282
_diffrn_reflns_Laue_measured_fraction_full 0.994
_diffrn_reflns_Laue_measured_fraction_max 0.994
_diffrn_reflns_limit_h_max 43
_diffrn_reflns_limit_h_min -43
_diffrn_reflns_limit_k_max 38
_diffrn_reflns_limit_k_min -36
_diffrn_reflns_limit_l_max 15
_diffrn_reflns_limit_l_min -22
_diffrn_reflns_number 85322
_diffrn_reflns_point_group_measured_fraction_full 0.994
_diffrn_reflns_point_group_measured_fraction_max 0.994
_diffrn_reflns_theta_full 25.039
_diffrn_reflns_theta_max 25.039
_diffrn_reflns_theta_min 1.550
_diffrn_source_current 30.0
_diffrn_source_power 1.5
_diffrn_source_voltage 50.0
_diffrn_standards_number 0
_exptl_absorpt_coefficient_mu 4.914
_exptl_absorpt_correction_T_max 0.5618
_exptl_absorpt_correction_T_min 0.4737
_exptl_absorpt_correction_type multi-scan
_exptl_absorpt_process_details
;
SADABS-2016/2 (Bruker,2016/2) was used for absorption correction.
wR2(int) was 0.0712 before and 0.0475 after correction.
The Ratio of minimum to maximum transmission is 0.8432.
The \l/2 correction factor is Not present.
;
_exptl_crystal_colour WHITE
_exptl_crystal_colour_lustre WHITE
_exptl_crystal_density_diffrn 2.958
_exptl_crystal_description block
_exptl_crystal_F_000 18052
_exptl_crystal_size_max 0.1
_exptl_crystal_size_mid 0.1
_exptl_crystal_size_min 0.1
_refine_diff_density_max 2.952
_refine_diff_density_min -3.167
_refine_diff_density_rms 0.248
_refine_ls_extinction_method none
_refine_ls_goodness_of_fit_ref 1.030
_refine_ls_hydrogen_treatment undef
_refine_ls_matrix_type full
_refine_ls_number_parameters 1240
_refine_ls_number_reflns 20064
_refine_ls_number_restraints 24
_refine_ls_restrained_S_all 1.030
_refine_ls_R_factor_all 0.0586
_refine_ls_R_factor_gt 0.0506
_refine_ls_shift/su_max 0.002
_refine_ls_shift/su_mean 0.000
_refine_ls_structure_factor_coef Fsqd
_refine_ls_weighting_details 'w=1/[\s^2^(Fo^2^)+(0.0639P)^2^+575.0236P] where P=(Fo^2^+2Fc^2^)/3'
_refine_ls_weighting_scheme calc
_refine_ls_wR_factor_gt 0.1357
_refine_ls_wR_factor_ref 0.1407
_reflns_Friedel_coverage 0.000
_reflns_number_gt 17168
_reflns_number_total 20064
_reflns_threshold_expression 'I > 2\s(I)'
_cod_data_source_file d5dt02299a2.cif
_cod_data_source_block 1
_cod_depositor_comments 'Adding full bibliography for 7719793.cif.'
_cod_database_code 7719793
_shelx_shelxl_version_number 2018/3
_shelx_space_group_comment
;
The symmetry employed for this shelxl refinement is uniquely defined
by the following loop, which should always be used as a source of
symmetry information in preference to the above space-group names.
They are only intended as comments.
;
_shelx_estimated_absorpt_t_max 0.639
_shelx_estimated_absorpt_t_min 0.639
_olex2_refinement_description
;
1. Uiso/Uaniso restraints and constraints
Uanis(O03S) \\sim Ueq, Uanis(O5) \\sim Ueq, Uanis(O7) \\sim Ueq, Uanis(O8)
\\sim Ueq: with sigma of 0.001 and sigma for terminal atoms of 0.002
;
_smtbx_masks_void_probe_radius 0.9
_smtbx_masks_void_truncation_radius 0.9
_platon_squeeze_void_probe_radius 1.20
_olex2_submission_special_instructions 'No special instructions were received'

loop_
_space_group_symop_operation_xyz
'x, y, z'
'-x+1/2, -y, z+1/2'
'-x, y+1/2, -z'
'x+1/2, -y+1/2, -z+1/2'
'-x, -y, -z'
'x-1/2, y, -z-1/2'
'x, -y-1/2, z'
'-x-1/2, y-1/2, z-1/2'

loop_
_atom_site_label
_atom_site_type_symbol
_atom_site_fract_x
_atom_site_fract_y
_atom_site_fract_z
_atom_site_U_iso_or_equiv
_atom_site_adp_type
_atom_site_occupancy
_atom_site_site_symmetry_order
_atom_site_calc_flag
_atom_site_refinement_flags_posn
_atom_site_refinement_flags_adp
_atom_site_refinement_flags_occupancy
_atom_site_disorder_assembly
_atom_site_disorder_group
Te01 Te 0.45591(2) 0.250000 0.75552(5) 0.0219(2) Uani 1 2 d S T P . .
Te02 Te 0.62091(2) 0.30889(2) 0.61854(3) 0.02200(15) Uani 1 1 d . . . . .
Te03 Te 0.57162(2) 0.250000 0.80886(5) 0.0229(2) Uani 1 2 d S T P . .
Te04 Te 0.63907(2) 0.43053(2) 0.64277(3) 0.02216(15) Uani 1 1 d . . . . .
Te05 Te 0.65477(3) 0.250000 0.28071(5) 0.0267(2) Uani 1 2 d S T P . .
Te06 Te 0.55702(2) 0.41370(2) 0.51920(4) 0.02456(15) Uani 1 1 d . . . . .
Te07 Te 0.63302(2) 0.44663(2) 0.42312(4) 0.02554(15) Uani 1 1 d . . . . .
Te08 Te 0.46971(2) 0.34261(2) 0.60718(4) 0.02842(16) Uani 1 1 d . . . . .
Te09 Te 0.52365(2) 0.45066(2) 0.67955(4) 0.02997(17) Uani 1 1 d . . . . .
Te1 Te 0.58126(2) 0.34234(2) 0.33487(4) 0.03158(17) Uani 1 1 d . . . . .
Te0B Te 0.70561(3) 0.250000 0.48658(6) 0.0343(2) Uani 1 2 d S T P . .
Nb0C Nb 0.64713(3) 0.34932(3) 0.77555(5) 0.0218(2) Uani 1 1 d . . . . .
Nb0D Nb 0.70786(2) 0.34664(3) 0.63508(5) 0.0217(2) Uani 1 1 d . . . . .
Nb0E Nb 0.50456(3) 0.30352(3) 0.90126(5) 0.0256(2) Uani 1 1 d . . . . .
Nb0F Nb 0.53985(3) 0.30630(3) 0.49414(5) 0.0250(2) Uani 1 1 d . . . . .
Nb0G Nb 0.71392(3) 0.43807(3) 0.50828(5) 0.0269(2) Uani 1 1 d . . . . .
Ag0H Ag 0.52543(4) 0.250000 0.65288(7) 0.0511(4) Uani 1 2 d S T P . .
Nb0I Nb 0.38695(3) 0.30891(3) 0.65298(6) 0.0296(2) Uani 1 1 d . . . . .
Nb0J Nb 0.72310(3) 0.41344(3) 0.77050(5) 0.0287(2) Uani 1 1 d . . . . .
Nb0K Nb 0.58546(3) 0.44304(3) 0.81109(5) 0.0293(2) Uani 1 1 d . . . . .
Nb0L Nb 0.44378(3) 0.36334(3) 0.77085(5) 0.0283(2) Uani 1 1 d . . . . .
Nb0M Nb 0.42672(4) 0.250000 0.95598(8) 0.0313(3) Uani 1 2 d S T P . .
Nb0N Nb 0.58857(3) 0.52427(3) 0.69128(6) 0.0328(2) Uani 1 1 d . . . . .
Nb0O Nb 0.58955(3) 0.30910(3) 0.17122(5) 0.0319(2) Uani 1 1 d . . . . .
Nb0P Nb 0.65553(3) 0.52234(3) 0.53403(6) 0.0316(2) Uani 1 1 d . . . . .
Nb0Q Nb 0.66087(3) 0.36344(3) 0.25429(5) 0.0335(2) Uani 1 1 d . . . . .
Nb0R Nb 0.36800(3) 0.30976(4) 0.82979(6) 0.0337(2) Uani 1 1 d . . . . .
Nb0S Nb 0.66309(3) 0.50538(3) 0.79870(6) 0.0340(2) Uani 1 1 d . . . . .
Nb0T Nb 0.72792(3) 0.50338(3) 0.64768(6) 0.0337(2) Uani 1 1 d . . . . .
Ag0U Ag 0.61646(4) 0.250000 0.43139(8) 0.0581(4) Uani 1 2 d S T P . .
Nb0V Nb 0.67671(3) 0.30787(4) 0.10254(6) 0.0379(3) Uani 1 1 d . . . . .
Ag2 Ag 0.54696(3) 0.34295(4) 0.72359(7) 0.0534(3) Uani 1 1 d . . . . .
Nb0X Nb 0.73918(3) 0.30385(4) 0.34364(6) 0.0385(3) Uani 1 1 d . . . . .
Nb0Y Nb 0.75315(5) 0.250000 0.18928(9) 0.0432(4) Uani 1 2 d S T P . .
Ag1 Ag 0.65446(4) 0.34060(4) 0.45795(6) 0.0628(3) Uani 1 1 d . . . . .
O01A O 0.3544(3) 0.250000 0.8147(5) 0.021(2) Uiso 1 2 d S . P A .
O01C O 0.5281(3) 0.250000 0.9299(5) 0.028(2) Uani 1 2 d S T P . .
O01D O 0.60819(19) 0.3450(2) 0.6922(4) 0.0233(15) Uani 1 1 d . . . . .
O01E O 0.67650(19) 0.3167(2) 0.7054(4) 0.0249(15) Uani 1 1 d . . . . .
O01F O 0.6324(2) 0.3101(2) 0.8329(4) 0.0270(16) Uani 1 1 d . . . . .
O01G O 0.54715(18) 0.5343(2) 0.5035(4) 0.0236(15) Uani 1 1 d . . . . .
O01H O 0.6153(2) 0.3938(2) 0.8048(4) 0.0281(16) Uani 1 1 d . . . . .
O01I O 0.5548(3) 0.250000 0.5164(5) 0.028(2) Uani 1 2 d S T P . .
O01J O 0.65788(19) 0.3430(2) 0.5796(4) 0.0250(16) Uani 1 1 d . . . . .
O01K O 0.73978(19) 0.3676(2) 0.7066(4) 0.0268(16) Uani 1 1 d . . . . .
O01L O 0.67262(19) 0.3992(2) 0.6943(4) 0.0255(16) Uani 1 1 d . . . . .
O01M O 0.4751(2) 0.3401(2) 0.8425(4) 0.0307(17) Uani 1 1 d . . . . .
O01N O 0.5359(2) 0.2935(2) 0.8118(4) 0.0296(17) Uani 1 1 d . . . . .
O01O O 0.6067(2) 0.3488(3) -0.0414(4) 0.0370(19) Uani 1 1 d . . . . .
O01Q O 0.5778(3) 0.250000 0.7129(5) 0.031(3) Uani 1 2 d S T P . .
O01R O 0.71875(18) 0.3906(2) 0.5672(4) 0.0248(15) Uani 1 1 d . . . . .
O01S O 0.6221(2) 0.3189(3) 0.0946(4) 0.0333(18) Uani 1 1 d . . . . .
O01T O 0.66442(19) 0.4112(2) 0.4740(4) 0.0287(17) Uani 1 1 d . . . . .
O01U O 0.4663(3) 0.250000 0.8502(5) 0.025(2) Uani 1 2 d S T P A .
O01V O 0.4657(2) 0.2933(3) 0.9689(4) 0.0360(19) Uani 1 1 d . . . . .
O01W O 0.5923(2) 0.4092(2) 0.4289(4) 0.0284(16) Uani 1 1 d . . . . .
O01X O 0.5548(2) 0.4148(2) 0.7280(4) 0.0330(18) Uani 1 1 d . . . . .
O01Y O 0.6678(3) 0.250000 0.0787(6) 0.039(3) Uani 1 2 d S T P . .
O01Z O 0.6911(2) 0.3705(2) 0.8194(4) 0.0274(16) Uani 1 1 d . . . . .
O020 O 0.3979(2) 0.3621(3) 0.8205(4) 0.0348(18) Uani 1 1 d . . . . .
O021 O 0.5853(2) 0.3285(3) 0.5585(4) 0.0328(18) Uani 1 1 d . . . . .
O022 O 0.7073(4) 0.250000 -0.2329(6) 0.038(3) Uani 1 2 d S T P . .
O023 O 0.5762(2) 0.2961(3) 0.2765(4) 0.0361(19) Uani 1 1 d . . . . .
O024 O 0.6218(2) 0.4781(2) 0.8538(4) 0.0367(19) Uani 1 1 d . . . . .
O025 O 0.53088(18) 0.3684(2) 0.4825(4) 0.0249(15) Uani 1 1 d . . . . .
O026 O 0.7328(2) 0.3057(2) 0.5984(4) 0.0322(18) Uani 1 1 d . . . . .
O027 O 0.5293(2) 0.4532(2) 0.4741(4) 0.0285(17) Uani 1 1 d . . . . .
O028 O 0.42131(18) 0.2934(2) 0.7570(4) 0.0238(15) Uani 1 1 d . . . . .
O029 O 0.5310(2) 0.3398(3) 0.9472(4) 0.039(2) Uani 1 1 d . . . . .
O02A O 0.6746(2) 0.4644(2) 0.6016(4) 0.0260(16) Uani 1 1 d . . . . .
O02B O 0.7448(2) 0.4747(3) 0.5600(4) 0.0360(19) Uani 1 1 d . . . . .
O02C O 0.6794(2) 0.3607(3) 0.1611(4) 0.040(2) Uani 1 1 d . . . . .
O02D O 0.6321(2) 0.3414(3) 0.3442(4) 0.0334(18) Uani 1 1 d . . . . .
O02E O 0.5157(2) 0.4131(3) 0.6036(4) 0.0324(18) Uani 1 1 d . . . . .
O02F O 0.3789(3) 0.250000 0.6452(6) 0.032(3) Uani 1 2 d S T P . .
O02G O 0.4165(2) 0.3614(2) 0.6756(4) 0.0303(17) Uani 1 1 d . . . . .
O02H O 0.48427(19) 0.3412(3) 0.7012(4) 0.0315(18) Uani 1 1 d . . . . .
O02I O 0.6070(2) 0.3617(2) 0.2210(4) 0.0335(18) Uani 1 1 d . . . . .
O02J O 0.6157(2) 0.4790(2) 0.4984(4) 0.0315(17) Uani 1 1 d . . . . .
O02K O 0.5848(3) 0.250000 0.1587(6) 0.039(3) Uani 1 2 d S T P . .
O02L O 0.5602(2) 0.4924(3) 0.7649(4) 0.0378(19) Uani 1 1 d . . . . .
O02M O 0.6859(2) 0.4880(3) 0.4678(4) 0.0376(19) Uani 1 1 d . . . . .
O02N O 0.7800(2) 0.1927(3) -0.2184(5) 0.038(2) Uani 1 1 d . . . . .
O02O O 0.6920(2) 0.4558(2) 0.8117(4) 0.0342(18) Uani 1 1 d . . . . .
O02Q O 0.6258(2) 0.4664(2) 0.7162(4) 0.0265(16) Uani 1 1 d . . . . .
O02R O 0.6494(2) 0.2070(2) 0.2165(4) 0.0306(17) Uani 1 1 d . . . . .
O02S O 0.3541(2) 0.3194(3) 0.7283(4) 0.0333(18) Uani 1 1 d . . . . .
O02T O 0.5112(2) 0.3085(3) 0.5838(5) 0.044(2) Uani 1 1 d . . . . .
O02U O 0.7383(2) 0.4540(2) 0.7011(4) 0.0337(18) Uani 1 1 d . . . . .
O02V O 0.6954(2) 0.5217(2) 0.7232(5) 0.039(2) Uani 1 1 d . . . . .
O02W O 0.7036(2) 0.3401(3) 0.3008(4) 0.041(2) Uani 1 1 d . . . . .
O02X O 0.4382(2) 0.2962(2) 0.6073(4) 0.0351(18) Uani 1 1 d . . . . .
O02Y O 0.6199(2) 0.5302(2) 0.6084(4) 0.0364(19) Uani 1 1 d . . . . .
O02Z O 0.6979(2) 0.5417(2) 0.5828(4) 0.0357(19) Uani 1 1 d . . . . .
O030 O 0.7239(3) 0.3084(3) -0.0962(5) 0.050(2) Uani 1 1 d . . . . .
O031 O 0.6237(2) 0.5436(2) 0.7583(4) 0.0378(19) Uani 1 1 d . . . . .
O032 O 0.5594(2) 0.4804(3) 0.6292(4) 0.0352(18) Uani 1 1 d . . . . .
O033 O 0.5572(3) 0.4336(3) 0.8839(4) 0.044(2) Uani 1 1 d . . . . .
O034 O 0.7672(2) 0.2933(3) 0.2604(5) 0.043(2) Uani 1 1 d . . . . .
O035 O 0.6989(2) 0.2931(3) 0.4206(4) 0.042(2) Uani 1 1 d . . . . .
O036 O 0.4551(2) 0.4162(3) 0.7745(5) 0.0380(19) Uani 1 1 d . . . . .
O037 O 0.7229(3) 0.2915(3) 0.1425(5) 0.049(2) Uani 1 1 d . . . . .
O038 O 0.5456(3) 0.3252(3) 0.1406(5) 0.048(2) Uani 1 1 d . . . . .
O039 O 0.6012(4) 0.250000 0.9791(7) 0.057(4) Uani 1 2 d S T P . .
O03A O 0.6650(3) 0.4150(3) 0.2757(5) 0.047(2) Uani 1 1 d . . . . .
O03B O 0.6572(3) 0.250000 0.5178(6) 0.047(3) Uani 1 2 d S T P . .
O03C O 0.3279(2) 0.3282(3) 0.8693(5) 0.046(2) Uani 1 1 d . . . . .
O03D O 0.7435(2) 0.4283(3) 0.4379(4) 0.040(2) Uani 1 1 d . . . . .
O03E O 0.5577(3) 0.5664(3) 0.6822(5) 0.047(2) Uani 1 1 d . . . . .
O03G O 0.5765(3) 0.3081(3) 0.4156(4) 0.049(2) Uani 1 1 d . . . . .
O03H O 0.7664(3) 0.5344(3) 0.6625(5) 0.048(2) Uani 1 1 d . . . . .
O03I O 0.4074(4) 0.250000 1.0414(7) 0.050(3) Uani 1 2 d S T P A .
O03J O 0.7065(3) 0.250000 0.2843(6) 0.038(3) Uani 1 2 d S T P . .
O03K O 0.3617(2) 0.3258(3) 0.5802(5) 0.046(2) Uani 1 1 d . . . . .
O03L O 0.6804(3) 0.5371(3) 0.8674(5) 0.054(3) Uani 1 1 d . . . . .
O03N O 0.6452(3) 0.5642(3) 0.4792(5) 0.047(2) Uani 1 1 d . . . . .
O03O O 0.7578(3) 0.250000 0.3852(7) 0.047(3) Uani 1 2 d S T P . .
O03P O 0.8384(3) 0.5838(3) 0.4401(5) 0.057(3) Uani 1 1 d . . . . .
O03Q O 0.6897(3) 0.3290(3) 0.0214(5) 0.056(3) Uani 1 1 d . . . . .
O03R O 0.7610(2) 0.4150(3) 0.8295(5) 0.042(2) Uani 1 1 d . . . . .
O03S O 0.2942(3) 0.3616(3) 0.5839(6) 0.059(3) Uani 1 1 d . U . . .
O03T O 0.7934(4) 0.250000 0.1378(8) 0.064(4) Uani 1 2 d S T P . .
O03V O 0.7759(4) 0.1815(4) 0.0397(6) 0.083(4) Uani 1 1 d . . . . .
O03W O 0.7695(3) 0.3384(3) 0.3863(6) 0.059(3) Uani 1 1 d . . . . .
O03X O 0.3027(4) 0.250000 0.5707(10) 0.074(5) Uani 1 2 d S T P . .
O03Y O 0.4103(3) 0.4341(4) 0.6126(6) 0.075(3) Uani 1 1 d . . . . .
O03Z O 0.5012(3) 0.2974(3) 0.4422(6) 0.070(4) Uani 1 1 d . . . . .
O040 O 0.7091(3) 0.5037(3) 0.3318(6) 0.068(3) Uani 1 1 d . . . . .
K1 K 0.77603(10) 0.250000 0.6639(2) 0.0405(9) Uani 1 2 d S T P . .
K2 K 0.66619(12) 0.250000 0.9103(3) 0.0484(10) Uani 1 2 d S T P . .
K4 K 0.66759(11) 0.59985(11) 0.6795(2) 0.0644(9) Uani 1 1 d . . . . .
K5 K 0.74495(11) 0.42734(13) 0.2986(2) 0.0661(10) Uani 1 1 d . . . . .
Na1 Na 0.75438(16) 0.250000 -0.1530(3) 0.0334(14) Uani 1 2 d S T P . .
Na3 Na 0.44200(18) 0.250000 0.4897(3) 0.0306(14) Uani 1 2 d S T P . .
Na8 Na 0.51704(18) 0.250000 0.3161(3) 0.0335(14) Uani 1 2 d S T P . .
Na9 Na 0.29645(13) 0.40747(17) 0.8741(3) 0.0465(13) Uani 1 1 d . . . . .
Na2 Na 0.72988(17) 0.47857(18) 0.9350(3) 0.0591(16) Uani 1 1 d . . . . .
Na4 Na 0.48817(17) 0.4188(2) 0.9110(3) 0.0636(17) Uani 1 1 d . . . . .
Na6 Na 0.8116(2) 0.5811(2) 0.5671(4) 0.0687(18) Uani 1 1 d . . . . .
Na7 Na 0.6613(2) 0.4912(2) 0.2145(4) 0.080(2) Uani 1 1 d . . . . .
O1 O 0.5121(4) 0.250000 1.0822(8) 0.069(5) Uani 1 2 d S T P . .
O6 O 0.7386(3) 0.6290(3) 0.6838(6) 0.062(3) Uani 1 1 d . . . . .
O3 O 0.8215(4) 0.3816(4) 0.3200(7) 0.082(4) Uani 1 1 d . . . . .
O2 O 0.7909(3) 0.4030(4) 0.3913(7) 0.072(3) Uani 1 1 d . . . . .
O4 O 0.7484(5) 0.5925(5) 0.5154(12) 0.139(8) Uani 1 1 d . . . . .
O5 O 0.7901(3) 0.3272(4) 0.5120(6) 0.058(3) Uani 1 1 d . U . . .
O7 O 0.7830(3) 0.3551(4) 0.5182(6) 0.066(3) Uani 1 1 d . U . . .
O8 O 0.3960(2) 0.2918(3) 0.9099(4) 0.0363(19) Uani 1 1 d . U . A 2

loop_
_atom_site_aniso_label
_atom_site_aniso_U_11
_atom_site_aniso_U_22
_atom_site_aniso_U_33
_atom_site_aniso_U_23
_atom_site_aniso_U_13
_atom_site_aniso_U_12
Te01 0.0155(4) 0.0276(5) 0.0226(5) 0.000 0.0043(4) 0.000
Te02 0.0224(3) 0.0250(3) 0.0186(3) -0.0018(3) 0.0023(3) -0.0051(3)
Te03 0.0182(4) 0.0296(5) 0.0207(5) 0.000 -0.0013(4) 0.000
Te04 0.0240(3) 0.0237(3) 0.0188(3) 0.0008(3) -0.0060(3) -0.0013(3)
Te05 0.0303(5) 0.0342(5) 0.0155(5) 0.000 0.0031(4) 0.000
Te06 0.0233(3) 0.0263(4) 0.0241(3) 0.0006(3) -0.0044(3) 0.0004(3)
Te07 0.0242(3) 0.0313(4) 0.0212(3) 0.0062(3) -0.0022(3) -0.0013(3)
Te08 0.0231(3) 0.0325(4) 0.0297(4) 0.0050(3) 0.0052(3) 0.0019(3)
Te09 0.0295(4) 0.0391(4) 0.0213(3) -0.0035(3) -0.0003(3) 0.0061(3)
Te1 0.0403(4) 0.0343(4) 0.0202(3) 0.0018(3) 0.0046(3) 0.0036(3)
Te0B 0.0383(6) 0.0404(6) 0.0240(5) 0.000 -0.0040(4) 0.000
Nb0C 0.0261(5) 0.0237(5) 0.0157(4) 0.0009(4) -0.0042(4) -0.0029(4)
Nb0D 0.0171(4) 0.0258(5) 0.0221(5) 0.0028(4) -0.0044(4) -0.0024(4)
Nb0E 0.0262(5) 0.0291(5) 0.0216(5) -0.0002(4) 0.0000(4) 0.0019(4)
Nb0F 0.0232(5) 0.0292(5) 0.0226(5) -0.0005(4) -0.0013(4) -0.0024(4)
Nb0G 0.0232(5) 0.0320(5) 0.0254(5) 0.0078(4) -0.0022(4) -0.0032(4)
Ag0H 0.0423(8) 0.0870(12) 0.0242(7) 0.000 -0.0069(6) 0.000
Nb0I 0.0172(4) 0.0358(6) 0.0358(6) 0.0003(4) 0.0021(4) 0.0027(4)
Nb0J 0.0306(5) 0.0260(5) 0.0294(5) 0.0016(4) -0.0155(4) -0.0061(4)
Nb0K 0.0368(5) 0.0325(5) 0.0187(5) -0.0046(4) -0.0014(4) 0.0036(4)
Nb0L 0.0209(5) 0.0304(5) 0.0337(5) 0.0039(4) 0.0025(4) 0.0022(4)
Nb0M 0.0296(7) 0.0386(8) 0.0258(7) 0.000 0.0064(6) 0.000
Nb0N 0.0416(6) 0.0279(5) 0.0291(5) -0.0041(4) -0.0078(5) 0.0057(4)
Nb0O 0.0386(6) 0.0417(6) 0.0155(5) 0.0022(4) 0.0001(4) 0.0027(5)
Nb0P 0.0386(6) 0.0265(5) 0.0298(5) 0.0052(4) -0.0083(4) 0.0005(4)
Nb0Q 0.0414(6) 0.0368(6) 0.0222(5) 0.0002(4) 0.0043(4) -0.0036(5)
Nb0R 0.0205(5) 0.0457(6) 0.0349(6) -0.0010(5) 0.0063(4) 0.0038(4)
Nb0S 0.0448(6) 0.0268(5) 0.0303(5) -0.0056(4) -0.0133(5) -0.0025(5)
Nb0T 0.0367(6) 0.0277(5) 0.0367(6) 0.0046(5) -0.0113(5) -0.0093(4)
Ag0U 0.0291(7) 0.1027(14) 0.0425(9) 0.000 0.0023(6) 0.000
Nb0V 0.0452(6) 0.0477(7) 0.0209(5) 0.0037(5) 0.0101(5) -0.0011(5)
Ag2 0.0375(5) 0.0554(7) 0.0673(8) 0.0081(6) 0.0024(5) -0.0030(5)
Nb0X 0.0338(6) 0.0459(7) 0.0360(6) -0.0019(5) -0.0017(5) -0.0063(5)
Nb0Y 0.0319(8) 0.0565(11) 0.0411(9) 0.000 0.0088(7) 0.000
Ag1 0.0949(10) 0.0556(7) 0.0378(6) -0.0021(5) -0.0047(6) 0.0002(7)
O01C 0.033(6) 0.032(6) 0.020(5) 0.000 -0.003(4) 0.000
O01D 0.021(3) 0.027(4) 0.022(4) -0.006(3) -0.001(3) -0.003(3)
O01E 0.025(4) 0.023(4) 0.027(4) 0.001(3) -0.006(3) -0.005(3)
O01F 0.031(4) 0.028(4) 0.021(4) 0.003(3) 0.000(3) 0.001(3)
O01G 0.022(3) 0.022(4) 0.027(4) 0.004(3) -0.003(3) 0.001(3)
O01H 0.038(4) 0.027(4) 0.019(4) -0.001(3) -0.002(3) 0.007(3)
O01I 0.027(5) 0.031(6) 0.026(6) 0.000 0.002(4) 0.000
O01J 0.024(4) 0.031(4) 0.020(4) 0.005(3) -0.002(3) -0.007(3)
O01K 0.024(4) 0.030(4) 0.027(4) 0.002(3) -0.010(3) -0.006(3)
O01L 0.028(4) 0.027(4) 0.022(4) 0.005(3) -0.008(3) -0.007(3)
O01M 0.026(4) 0.032(4) 0.034(4) 0.001(3) 0.005(3) 0.005(3)
O01N 0.025(4) 0.037(4) 0.027(4) 0.001(3) 0.002(3) 0.006(3)
O01O 0.048(5) 0.044(5) 0.019(4) 0.002(4) 0.011(4) -0.003(4)
O01Q 0.022(5) 0.053(7) 0.019(5) 0.000 -0.007(4) 0.000
O01R 0.020(3) 0.027(4) 0.027(4) 0.004(3) -0.005(3) -0.003(3)
O01S 0.040(4) 0.043(5) 0.017(4) 0.007(3) 0.002(3) -0.003(4)
O01T 0.023(4) 0.035(4) 0.028(4) 0.003(3) -0.005(3) -0.001(3)
O01U 0.024(5) 0.030(6) 0.020(5) 0.000 0.000(4) 0.000
O01V 0.035(4) 0.044(5) 0.029(4) -0.004(4) 0.006(3) 0.004(4)
O01W 0.025(4) 0.037(4) 0.023(4) 0.000(3) 0.001(3) -0.006(3)
O01X 0.037(4) 0.028(4) 0.034(4) -0.003(3) -0.011(4) 0.000(3)
O01Y 0.043(7) 0.059(8) 0.016(5) 0.000 0.005(5) 0.000
O01Z 0.037(4) 0.029(4) 0.016(3) 0.002(3) -0.010(3) -0.008(3)
O020 0.024(4) 0.039(5) 0.041(5) -0.004(4) 0.005(3) 0.003(3)
O021 0.028(4) 0.039(5) 0.031(4) -0.004(4) -0.010(3) -0.004(3)
O022 0.058(8) 0.025(6) 0.033(6) 0.000 -0.019(6) 0.000
O023 0.051(5) 0.036(4) 0.021(4) -0.001(3) 0.004(4) -0.008(4)
O024 0.057(5) 0.033(4) 0.021(4) -0.004(3) -0.003(4) 0.004(4)
O025 0.019(3) 0.033(4) 0.023(4) -0.002(3) -0.008(3) -0.001(3)
O026 0.030(4) 0.034(4) 0.032(4) 0.002(3) 0.002(3) -0.004(3)
O027 0.031(4) 0.029(4) 0.025(4) 0.005(3) -0.001(3) 0.008(3)
O028 0.019(3) 0.032(4) 0.020(4) 0.004(3) 0.000(3) 0.005(3)
O029 0.041(5) 0.042(5) 0.035(5) -0.003(4) -0.010(4) -0.006(4)
O02A 0.029(4) 0.023(4) 0.026(4) 0.007(3) -0.005(3) -0.006(3)
O02B 0.033(4) 0.039(5) 0.036(5) 0.013(4) -0.003(4) -0.010(4)
O02C 0.055(5) 0.042(5) 0.022(4) 0.002(4) 0.007(4) -0.012(4)
O02D 0.038(4) 0.045(5) 0.017(4) -0.005(3) 0.003(3) 0.006(4)
O02E 0.030(4) 0.046(5) 0.021(4) -0.009(3) 0.001(3) 0.000(4)
O02F 0.019(5) 0.030(6) 0.046(7) 0.000 0.007(5) 0.000
O02G 0.027(4) 0.033(4) 0.031(4) 0.007(3) -0.003(3) 0.003(3)
O02H 0.019(4) 0.045(5) 0.030(4) 0.006(4) 0.006(3) -0.001(3)
O02I 0.043(5) 0.038(5) 0.020(4) 0.002(3) 0.002(3) 0.001(4)
O02J 0.039(4) 0.034(4) 0.022(4) -0.001(3) -0.001(3) 0.004(3)
O02K 0.053(7) 0.047(7) 0.016(5) 0.000 0.000(5) 0.000
O02L 0.043(5) 0.041(5) 0.030(4) -0.003(4) 0.006(4) 0.011(4)
O02M 0.043(5) 0.038(5) 0.031(4) 0.012(4) -0.002(4) -0.002(4)
O02N 0.019(4) 0.046(5) 0.051(5) -0.004(4) 0.000(4) -0.004(3)
O02O 0.044(5) 0.032(4) 0.026(4) 0.001(3) -0.014(4) -0.002(4)
O02Q 0.035(4) 0.024(4) 0.020(4) -0.002(3) -0.005(3) 0.005(3)
O02R 0.038(4) 0.037(4) 0.017(4) -0.003(3) 0.001(3) 0.004(3)
O02S 0.019(4) 0.044(5) 0.037(5) -0.001(4) 0.004(3) 0.006(3)
O02T 0.036(5) 0.040(5) 0.057(6) 0.020(4) 0.026(4) 0.011(4)
O02U 0.034(4) 0.030(4) 0.037(5) 0.003(4) -0.014(4) -0.009(3)
O02V 0.046(5) 0.028(4) 0.042(5) 0.000(4) -0.007(4) -0.008(4)
O02W 0.049(5) 0.047(5) 0.026(4) 0.000(4) -0.001(4) -0.005(4)
O02X 0.031(4) 0.032(4) 0.042(5) -0.001(4) 0.012(4) -0.002(3)
O02Y 0.046(5) 0.030(4) 0.033(4) 0.002(4) 0.001(4) 0.004(4)
O02Z 0.050(5) 0.023(4) 0.034(4) 0.007(3) -0.007(4) 0.000(4)
O030 0.066(6) 0.055(6) 0.029(5) 0.002(4) 0.009(4) 0.018(5)
O031 0.043(5) 0.032(4) 0.038(5) 0.000(4) -0.010(4) 0.000(4)
O032 0.035(4) 0.035(4) 0.036(5) -0.004(4) -0.004(4) 0.000(3)
O033 0.054(5) 0.046(5) 0.032(5) -0.003(4) 0.015(4) 0.005(4)
O034 0.029(4) 0.056(6) 0.043(5) 0.001(4) 0.004(4) -0.004(4)
O035 0.049(5) 0.050(5) 0.027(4) 0.001(4) -0.002(4) 0.012(4)
O036 0.033(4) 0.032(4) 0.050(5) 0.001(4) -0.005(4) -0.002(3)
O037 0.051(5) 0.054(6) 0.041(5) 0.002(4) 0.017(4) -0.007(4)
O038 0.051(5) 0.056(6) 0.037(5) 0.004(4) -0.010(4) 0.017(5)
O039 0.066(9) 0.075(10) 0.030(7) 0.000 -0.011(7) 0.000
O03A 0.049(5) 0.041(5) 0.049(6) 0.006(4) -0.001(4) 0.000(4)
O03B 0.031(6) 0.084(10) 0.025(6) 0.000 -0.008(5) 0.000
O03C 0.028(4) 0.056(6) 0.055(6) 0.001(5) 0.018(4) 0.009(4)
O03D 0.031(4) 0.056(6) 0.034(5) 0.011(4) 0.005(4) 0.002(4)
O03E 0.061(6) 0.039(5) 0.040(5) -0.008(4) -0.009(4) 0.016(4)
O03G 0.079(7) 0.044(5) 0.023(4) 0.006(4) 0.024(4) 0.011(5)
O03H 0.047(5) 0.041(5) 0.057(6) 0.000(4) -0.016(5) -0.017(4)
O03I 0.064(9) 0.052(8) 0.033(7) 0.000 0.012(6) 0.000
O03J 0.032(6) 0.047(7) 0.035(7) 0.000 -0.001(5) 0.000
O03K 0.037(5) 0.058(6) 0.042(5) 0.008(4) -0.004(4) 0.008(4)
O03L 0.073(7) 0.036(5) 0.053(6) -0.013(4) -0.031(5) -0.001(5)
O03N 0.065(6) 0.033(5) 0.042(5) 0.011(4) -0.006(4) 0.014(4)
O03O 0.033(7) 0.060(8) 0.050(8) 0.000 -0.009(6) 0.000
O03P 0.066(7) 0.066(7) 0.037(5) 0.014(5) -0.003(5) -0.018(5)
O03Q 0.078(7) 0.055(6) 0.035(5) 0.002(5) 0.021(5) -0.001(5)
O03R 0.044(5) 0.035(5) 0.046(5) 0.002(4) -0.029(4) -0.007(4)
O03S 0.057(3) 0.063(3) 0.058(3) -0.0019(19) 0.0005(19) 0.0049(19)
O03T 0.034(7) 0.090(12) 0.067(10) 0.000 0.021(7) 0.000
O03V 0.097(9) 0.101(10) 0.049(7) -0.017(7) 0.002(6) 0.040(8)
O03W 0.052(6) 0.059(6) 0.068(7) -0.002(5) -0.020(5) -0.021(5)
O03X 0.051(9) 0.093(13) 0.078(12) 0.000 0.015(8) 0.000
O03Y 0.079(8) 0.076(8) 0.071(8) 0.024(6) -0.018(6) 0.009(6)
O03Z 0.075(7) 0.040(5) 0.095(9) 0.009(6) -0.067(7) -0.011(5)
O040 0.083(8) 0.054(6) 0.066(7) 0.016(6) 0.012(6) -0.023(6)
K1 0.0281(18) 0.042(2) 0.051(2) 0.000 -0.0123(17) 0.000
K2 0.040(2) 0.045(2) 0.060(3) 0.000 -0.002(2) 0.000
K4 0.071(2) 0.0476(19) 0.074(2) -0.0017(17) -0.0114(19) -0.0129(17)
K5 0.065(2) 0.076(2) 0.058(2) 0.0009(19) 0.0023(18) -0.0129(19)
Na1 0.022(3) 0.047(4) 0.031(3) 0.000 0.001(3) 0.000
Na3 0.044(4) 0.014(3) 0.034(3) 0.000 0.007(3) 0.000
Na8 0.037(3) 0.032(3) 0.032(3) 0.000 0.001(3) 0.000
Na9 0.026(2) 0.050(3) 0.063(3) -0.015(3) -0.007(2) 0.003(2)
Na2 0.073(4) 0.050(3) 0.054(3) -0.008(3) -0.037(3) -0.018(3)
Na4 0.057(4) 0.069(4) 0.065(4) -0.026(3) 0.000(3) -0.008(3)
Na6 0.087(5) 0.057(4) 0.063(4) -0.015(3) 0.017(4) -0.012(3)
Na7 0.085(5) 0.070(4) 0.084(5) 0.030(4) -0.016(4) 0.004(4)
O1 0.051(9) 0.104(13) 0.051(9) 0.000 -0.027(7) 0.000
O6 0.058(6) 0.067(7) 0.062(7) 0.011(6) -0.018(5) -0.012(5)
O3 0.102(10) 0.049(7) 0.093(9) 0.010(6) 0.018(8) -0.020(7)
O2 0.071(7) 0.064(7) 0.081(8) -0.006(6) 0.010(6) -0.005(6)
O4 0.120(13) 0.075(10) 0.22(2) 0.019(12) 0.059(14) -0.028(9)
O5 0.058(3) 0.060(3) 0.056(3) 0.0011(19) -0.0027(19) -0.0050(19)
O7 0.066(3) 0.067(3) 0.066(3) 0.0003(10) 0.0002(10) 0.0001(10)
O8 0.036(2) 0.036(2) 0.036(2) 0.0002(10) 0.0007(10) 0.0003(10)

loop_
_atom_type_symbol
_atom_type_description
_atom_type_scat_dispersion_real
_atom_type_scat_dispersion_imag
_atom_type_scat_source
Ag Ag -0.8971 1.1015 'International Tables Vol C Tables 4.2.6.8 and 6.1.1.4'
K K 0.2009 0.2494 'International Tables Vol C Tables 4.2.6.8 and 6.1.1.4'
Na Na 0.0362 0.0249 'International Tables Vol C Tables 4.2.6.8 and 6.1.1.4'
Nb Nb -2.0727 0.6215 'International Tables Vol C Tables 4.2.6.8 and 6.1.1.4'
O O 0.0106 0.0060 'International Tables Vol C Tables 4.2.6.8 and 6.1.1.4'
Te Te -0.5308 1.6751 'International Tables Vol C Tables 4.2.6.8 and 6.1.1.4'

loop_
_geom_angle_atom_site_label_1
_geom_angle_atom_site_label_2
_geom_angle_atom_site_label_3
_geom_angle
_geom_angle_site_symmetry_1
_geom_angle_site_symmetry_3
_geom_angle_publ_flag
O01U Te01 Ag0H 116.1(3) . . ?
O01U Te01 O028 96.9(3) . . ?
O01U Te01 O028 96.9(3) . 7_565 ?
O028 Te01 Ag0H 122.3(2) 7_565 . ?
O028 Te01 Ag0H 122.3(2) . . ?
O028 Te01 O028 96.6(4) 7_565 . ?
O01D Te02 O01J 96.0(3) . . ?
O021 Te02 O01D 94.5(3) . . ?
O021 Te02 O01J 92.9(3) . . ?
O01N Te03 O01N 94.8(5) . 7_565 ?
O01N Te03 K2 125.1(2) 7_565 . ?
O01N Te03 K2 125.1(2) . . ?
O01Q Te03 O01N 96.4(3) . . ?
O01Q Te03 O01N 96.4(3) . 7_565 ?
O01Q Te03 K2 112.5(3) . . ?
O01L Te04 O02A 95.3(3) . . ?
O01L Te04 O02Q 96.2(3) . . ?
O02A Te04 O02Q 97.3(3) . . ?
O02R Te05 Ag0U 123.1(2) 7_565 . ?
O02R Te05 Ag0U 123.1(2) . . ?
O02R Te05 O02R 96.6(5) 7_565 . ?
O02R Te05 O03J 97.3(3) 7_565 . ?
O02R Te05 O03J 97.3(3) . . ?
O03J Te05 Ag0U 113.7(4) . . ?
O01W Te06 O02E 172.4(3) . . ?
O025 Te06 O01W 87.0(3) . . ?
O025 Te06 O02E 85.7(3) . . ?
O027 Te06 O01W 89.8(3) . . ?
O027 Te06 O025 95.3(3) . . ?
O027 Te06 O02E 88.7(3) . . ?
O01T Te07 O01W 92.9(3) . . ?
O01T Te07 O02J 98.4(3) . . ?
O01T Te07 O02M 71.7(3) . . ?
O01W Te07 O02M 156.3(3) . . ?
O02J Te07 O01W 93.0(3) . . ?
O02J Te07 O02M 72.2(3) . . ?
O02H Te08 O02G 73.2(3) . . ?
O02H Te08 O02T 89.3(4) . . ?
O02H Te08 O02X 98.6(4) . . ?
O02T Te08 O02G 154.1(3) . . ?
O02X Te08 O02G 73.5(3) . . ?
O02X Te08 O02T 90.9(4) . . ?
O01X Te09 O02E 94.0(3) . . ?
O01X Te09 O02L 72.1(3) . . ?
O01X Te09 O032 99.0(4) . . ?
O02E Te09 O02L 156.6(3) . . ?
O032 Te09 O02E 92.3(3) . . ?
O032 Te09 O02L 72.1(3) . . ?
O023 Te1 O02I 73.4(3) . . ?
O023 Te1 O03G 90.4(4) . . ?
O02D Te1 O023 98.1(4) . . ?
O02D Te1 O02I 73.1(3) . . ?
O02D Te1 O03G 90.1(4) . . ?
O03G Te1 O02I 154.4(3) . . ?
O035 Te0B O035 94.8(5) 7_565 . ?
O03B Te0B O035 95.3(4) . . ?
O03B Te0B O035 95.3(4) . 7_565 ?
O01D Nb0C O01L 79.5(2) . . ?
O01D Nb0C K2 121.3(2) . . ?
O01E Nb0C O01D 79.6(3) . . ?
O01E Nb0C O01L 73.8(3) . . ?
O01E Nb0C K2 85.3(2) . . ?
O01F Nb0C O01D 102.5(3) . . ?
O01F Nb0C O01E 101.3(3) . . ?
O01F Nb0C O01H 100.2(3) . . ?
O01F Nb0C O01L 174.5(3) . . ?
O01F Nb0C O01Z 103.7(3) . . ?
O01F Nb0C K2 27.3(2) . . ?
O01H Nb0C O01D 82.5(3) . . ?
O01H Nb0C O01E 154.4(3) . . ?
O01H Nb0C O01L 85.1(3) . . ?
O01H Nb0C K2 119.7(2) . . ?
O01L Nb0C K2 147.68(18) . . ?
O01Z Nb0C O01D 153.6(3) . . ?
O01Z Nb0C O01E 92.2(3) . . ?
O01Z Nb0C O01H 95.9(3) . . ?
O01Z Nb0C O01L 74.1(3) . . ?
O01Z Nb0C K2 82.5(2) . . ?
O01E Nb0D O01J 79.7(3) . . ?
O01E Nb0D O01L 74.1(3) . . ?
O01E Nb0D K1 83.2(2) . . ?
O01E Nb0D Na9 139.9(2) . 6_657 ?
O01J Nb0D O01L 79.6(3) . . ?
O01J Nb0D K1 123.6(2) . . ?
O01J Nb0D Na9 137.7(2) . 6_657 ?
O01K Nb0D O01E 92.0(3) . . ?
O01K Nb0D O01J 154.2(3) . . ?
O01K Nb0D O01L 74.6(3) . . ?
O01K Nb0D O01R 95.3(3) . . ?
O01K Nb0D K1 78.9(2) . . ?
O01K Nb0D Na9 48.2(2) . 6_657 ?
O01L Nb0D K1 144.12(18) . . ?
O01L Nb0D Na9 95.97(19) . 6_657 ?
O01R Nb0D O01E 154.7(3) . . ?
O01R Nb0D O01J 83.2(3) . . ?
O01R Nb0D O01L 84.5(3) . . ?
O01R Nb0D K1 122.0(2) . . ?
O01R Nb0D Na9 54.5(2) . 6_657 ?
O026 Nb0D O01E 101.2(3) . . ?
O026 Nb0D O01J 101.6(3) . . ?
O026 Nb0D O01K 104.0(3) . . ?
O026 Nb0D O01L 175.0(3) . . ?
O026 Nb0D O01R 100.4(3) . . ?
O026 Nb0D K1 31.7(3) . . ?
O026 Nb0D Na9 86.4(3) . 6_657 ?
Na9 Nb0D K1 83.67(9) 6_657 . ?
O01C Nb0E O01N 81.7(4) . . ?
O01C Nb0E O01U 74.6(3) . . ?
O01C Nb0E Na4 154.8(3) . . ?
O01M Nb0E O01C 156.0(4) . . ?
O01M Nb0E O01N 85.5(3) . . ?
O01M Nb0E O01U 83.6(3) . . ?
O01M Nb0E Na4 49.0(3) . . ?
O01N Nb0E O01U 82.5(3) . . ?
O01N Nb0E Na4 106.3(2) . . ?
O01U Nb0E Na4 129.44(19) . . ?
O01V Nb0E O01C 88.8(4) . . ?
O01V Nb0E O01M 95.1(3) . . ?
O01V Nb0E O01N 156.6(3) . . ?
O01V Nb0E O01U 74.4(3) . . ?
O01V Nb0E Na4 91.2(3) . . ?
O029 Nb0E O01C 102.1(4) . . ?
O029 Nb0E O01M 100.4(4) . . ?
O029 Nb0E O01N 102.6(4) . . ?
O029 Nb0E O01U 173.6(4) . . ?
O029 Nb0E O01V 100.3(4) . . ?
O029 Nb0E Na4 53.1(3) . . ?
O01I Nb0F O021 88.6(4) . . ?
O01I Nb0F O025 170.4(3) . . ?
O01I Nb0F O02T 89.5(4) . . ?
O01I Nb0F O03G 90.4(4) . . ?
O025 Nb0F O021 81.8(3) . . ?
O02T Nb0F O021 84.2(4) . . ?
O02T Nb0F O025 88.6(3) . . ?
O03G Nb0F O021 84.9(4) . . ?
O03G Nb0F O025 89.7(3) . . ?
O03G Nb0F O02T 169.1(4) . . ?
O03Z Nb0F O01I 101.1(4) . . ?
O03Z Nb0F O021 170.2(4) . . ?
O03Z Nb0F O025 88.5(4) . . ?
O03Z Nb0F O02T 94.3(6) . . ?
O03Z Nb0F O03G 96.4(6) . . ?
O01R Nb0G O01T 85.9(3) . . ?
O01R Nb0G O02A 84.5(3) . . ?
O01R Nb0G O02M 153.7(3) . . ?
O01R Nb0G K5 118.2(2) . . ?
O01R Nb0G Na2 140.1(2) . 2_664 ?
O01T Nb0G O02A 82.7(3) . . ?
O01T Nb0G K5 84.1(2) . . ?
O01T Nb0G Na2 131.5(2) . 2_664 ?
O02A Nb0G K5 152.69(18) . . ?
O02A Nb0G Na2 110.31(19) . 2_664 ?
O02B Nb0G O01R 98.1(3) . . ?
O02B Nb0G O01T 157.1(3) . . ?
O02B Nb0G O02A 75.3(3) . . ?
O02B Nb0G O02M 89.7(3) . . ?
O02B Nb0G K5 113.0(2) . . ?
O02B Nb0G Na2 54.0(3) . 2_664 ?
O02M Nb0G O01T 77.7(3) . . ?
O02M Nb0G O02A 73.2(3) . . ?
O02M Nb0G K5 80.7(2) . . ?
O02M Nb0G Na2 63.3(3) . 2_664 ?
O03D Nb0G O01R 104.5(4) . . ?
O03D Nb0G O01T 102.1(4) . . ?
O03D Nb0G O02A 170.0(3) . . ?
O03D Nb0G O02B 98.7(4) . . ?
O03D Nb0G O02M 99.0(4) . . ?
O03D Nb0G K5 23.4(3) . . ?
O03D Nb0G Na2 59.9(3) . 2_664 ?
Na2 Nb0G K5 62.92(11) 2_664 . ?
O01Q Ag0H Te01 111.0(3) . . ?
O01Q Ag0H O02T 118.4(3) . . ?
O01Q Ag0H O02T 118.4(3) . 7_565 ?
O02T Ag0H Te01 99.77(19) 7_565 . ?
O02T Ag0H Te01 99.77(19) . . ?
O02T Ag0H O02T 106.4(5) 7_565 . ?
O02F Nb0I O028 86.3(4) . . ?
O02F Nb0I O02G 155.5(4) . . ?
O02F Nb0I O02X 84.7(4) . . ?
O02G Nb0I O028 74.2(3) . . ?
O02G Nb0I O02X 77.7(3) . . ?
O02S Nb0I O028 74.7(3) . . ?
O02S Nb0I O02F 98.0(4) . . ?
O02S Nb0I O02G 91.2(3) . . ?
O02S Nb0I O02X 155.2(3) . . ?
O02X Nb0I O028 81.0(3) . . ?
O03K Nb0I O028 173.8(4) . . ?
O03K Nb0I O02F 99.6(5) . . ?
O03K Nb0I O02G 100.5(4) . . ?
O03K Nb0I O02S 102.6(4) . . ?
O03K Nb0I O02X 101.2(4) . . ?
O01K Nb0J O01L 73.6(3) . . ?
O01K Nb0J O01Z 86.9(3) . . ?
O01Z Nb0J O01L 73.1(3) . . ?
O02O Nb0J O01K 160.1(3) . . ?
O02O Nb0J O01L 86.5(3) . . ?
O02O Nb0J O01Z 88.0(3) . . ?
O02O Nb0J O02U 87.9(3) . . ?
O02U Nb0J O01K 90.0(3) . . ?
O02U Nb0J O01L 86.1(3) . . ?
O02U Nb0J O01Z 159.1(3) . . ?
O03R Nb0J O01K 99.9(4) . . ?
O03R Nb0J O01L 170.4(3) . . ?
O03R Nb0J O01Z 99.8(4) . . ?
O03R Nb0J O02O 99.9(4) . . ?
O03R Nb0J O02U 101.1(4) . . ?
O01H Nb0K O01X 83.8(3) . . ?
O01H Nb0K O02L 150.6(3) . . ?
O01H Nb0K O02Q 82.8(3) . . ?
O01X Nb0K O02Q 83.9(3) . . ?
O024 Nb0K O01H 97.5(3) . . ?
O024 Nb0K O01X 157.3(3) . . ?
O024 Nb0K O02L 91.6(4) . . ?
O024 Nb0K O02Q 73.8(3) . . ?
O02L Nb0K O01X 77.4(3) . . ?
O02L Nb0K O02Q 73.0(3) . . ?
O033 Nb0K O01H 103.4(4) . . ?
O033 Nb0K O01X 102.1(4) . . ?
O033 Nb0K O024 99.6(4) . . ?
O033 Nb0K O02L 102.5(4) . . ?
O033 Nb0K O02Q 171.7(3) . . ?
O01M Nb0L O028 84.8(3) . . ?
O01M Nb0L O02G 153.0(3) . . ?
O01M Nb0L O02H 84.5(3) . . ?
O01M Nb0L Na4 53.5(3) . . ?
O020 Nb0L O01M 98.7(3) . . ?
O020 Nb0L O028 75.1(3) . . ?
O020 Nb0L O02G 91.2(3) . . ?
O020 Nb0L O02H 155.6(3) . . ?
O020 Nb0L Na4 91.7(3) . . ?
O028 Nb0L Na4 134.2(2) . . ?
O02G Nb0L O028 73.5(3) . . ?
O02G Nb0L O02H 76.6(3) . . ?
O02G Nb0L Na4 151.7(2) . . ?
O02H Nb0L O028 81.2(3) . . ?
O02H Nb0L Na4 109.1(2) . . ?
O036 Nb0L O01M 102.3(4) . . ?
O036 Nb0L O020 101.7(4) . . ?
O036 Nb0L O028 172.6(3) . . ?
O036 Nb0L O02G 100.1(4) . . ?
O036 Nb0L O02H 101.2(4) . . ?
O036 Nb0L Na4 51.8(3) . . ?
O01V Nb0M O01U 72.1(3) . . ?
O01V Nb0M O01U 72.1(3) 7_565 . ?
O01V Nb0M O01V 88.8(5) 7_565 . ?
O03I Nb0M O01U 167.9(5) . . ?
O03I Nb0M O01V 99.5(4) . . ?
O03I Nb0M O01V 99.5(4) . 7_565 ?
O03I Nb0M O8 100.9(4) . 7_565 ?
O03I Nb0M O8 100.9(4) . . ?
O8 Nb0M O01U 87.9(3) . . ?
O8 Nb0M O01U 87.9(3) 7_565 . ?
O8 Nb0M O01V 159.7(3) 7_565 . ?
O8 Nb0M O01V 88.4(3) . . ?
O8 Nb0M O8 87.3(5) . 7_565 ?
O02L Nb0N O02Q 75.3(3) . . ?
O02L Nb0N O032 78.1(3) . . ?
O02L Nb0N K4 139.3(3) . . ?
O02Q Nb0N K4 95.3(2) . . ?
O02Y Nb0N O02L 155.0(3) . . ?
O02Y Nb0N O02Q 84.8(3) . . ?
O02Y Nb0N O032 84.5(3) . . ?
O02Y Nb0N K4 56.5(3) . . ?
O031 Nb0N O02L 92.3(4) . . ?
O031 Nb0N O02Q 75.1(3) . . ?
O031 Nb0N O02Y 97.1(4) . . ?
O031 Nb0N O032 157.1(3) . . ?
O031 Nb0N K4 47.3(3) . . ?
O032 Nb0N O02Q 82.4(3) . . ?
O032 Nb0N K4 140.9(2) . . ?
O03E Nb0N O02L 98.0(4) . . ?
O03E Nb0N O02Q 173.0(4) . . ?
O03E Nb0N O02Y 102.2(4) . . ?
O03E Nb0N O031 103.5(4) . . ?
O03E Nb0N O032 98.4(4) . . ?
O03E Nb0N K4 88.5(3) . . ?
O01S Nb0O O023 155.0(3) . . ?
O01S Nb0O O02I 91.5(3) . . ?
O01S Nb0O O02K 97.2(4) . . ?
O01S Nb0O O02R 75.7(3) . 7_565 ?
O023 Nb0O O02R 79.7(3) . 7_565 ?
O02I Nb0O O023 78.1(3) . . ?
O02I Nb0O O02R 74.5(3) . 7_565 ?
O02K Nb0O O023 84.3(4) . . ?
O02K Nb0O O02I 154.9(4) . . ?
O02K Nb0O O02R 84.8(4) . 7_565 ?
O038 Nb0O O01S 104.7(4) . . ?
O038 Nb0O O023 99.6(4) . . ?
O038 Nb0O O02I 100.7(4) . . ?
O038 Nb0O O02K 99.8(5) . . ?
O038 Nb0O O02R 175.2(4) . 7_565 ?
O02A Nb0P K4 95.27(19) . . ?
O02J Nb0P O02A 81.4(3) . . ?
O02J Nb0P K4 139.0(2) . . ?
O02M Nb0P O02A 75.3(3) . . ?
O02M Nb0P O02J 78.8(3) . . ?
O02M Nb0P K4 140.1(3) . . ?
O02Y Nb0P O02A 84.3(3) . . ?
O02Y Nb0P O02J 82.5(3) . . ?
O02Y Nb0P O02M 154.1(3) . . ?
O02Y Nb0P K4 56.6(3) . . ?
O02Z Nb0P O02A 76.1(3) . . ?
O02Z Nb0P O02J 157.3(3) . . ?
O02Z Nb0P O02M 92.7(4) . . ?
O02Z Nb0P O02Y 97.9(4) . . ?
O02Z Nb0P K4 47.7(3) . . ?
O03N Nb0P O02A 174.5(4) . . ?
O03N Nb0P O02J 100.0(4) . . ?
O03N Nb0P O02M 99.7(4) . . ?
O03N Nb0P O02Y 101.1(4) . . ?
O03N Nb0P O02Z 102.2(4) . . ?
O03N Nb0P K4 87.2(3) . . ?
O02C Nb0Q O02D 155.4(3) . . ?
O02C Nb0Q O02I 92.6(3) . . ?
O02C Nb0Q O02R 74.8(3) . 7_565 ?
O02C Nb0Q O02W 97.4(4) . . ?
O02C Nb0Q K5 87.2(3) . . ?
O02D Nb0Q O02R 80.9(3) . 7_565 ?
O02D Nb0Q K5 113.4(2) . . ?
O02I Nb0Q O02D 77.0(3) . . ?
O02I Nb0Q O02R 73.7(3) . 7_565 ?
O02I Nb0Q K5 148.3(2) . . ?
O02R Nb0Q K5 135.9(2) 7_565 . ?
O02W Nb0Q O02D 83.7(3) . . ?
O02W Nb0Q O02I 152.9(3) . . ?
O02W Nb0Q O02R 84.6(3) . 7_565 ?
O02W Nb0Q K5 57.8(3) . . ?
O03A Nb0Q O02C 103.7(4) . . ?
O03A Nb0Q O02D 100.1(4) . . ?
O03A Nb0Q O02I 100.5(4) . . ?
O03A Nb0Q O02R 173.8(4) . 7_565 ?
O03A Nb0Q O02W 101.5(4) . . ?
O03A Nb0Q K5 49.3(3) . . ?
O01A Nb0R O020 157.4(3) . . ?
O01A Nb0R O028 84.5(3) . . ?
O01A Nb0R O02S 87.2(4) . . ?
O01A Nb0R K1 46.6(3) . 6_557 ?
O020 Nb0R O028 72.9(3) . . ?
O020 Nb0R O02S 85.5(3) . . ?
O020 Nb0R K1 152.6(2) . 6_557 ?
O028 Nb0R K1 126.45(18) . 6_557 ?
O02S Nb0R O028 71.7(3) . . ?
O02S Nb0R K1 83.8(2) . 6_557 ?
O03C Nb0R O01A 100.7(4) . . ?
O03C Nb0R O020 101.4(4) . . ?
O03C Nb0R O028 169.1(4) . . ?
O03C Nb0R O02S 98.8(4) . . ?
O03C Nb0R K1 55.7(3) . 6_557 ?
O03C Nb0R O8 101.5(4) . . ?
O8 Nb0R O01A 87.2(4) . . ?
O8 Nb0R O020 92.3(3) . . ?
O8 Nb0R O028 88.2(3) . . ?
O8 Nb0R O02S 159.6(3) . . ?
O024 Nb0S O02Q 72.6(3) . . ?
O024 Nb0S O031 86.8(3) . . ?
O024 Nb0S K4 133.5(2) . . ?
O024 Nb0S K5 148.7(2) . 2_665 ?
O024 Nb0S Na2 90.9(3) . . ?
O02O Nb0S O024 88.4(3) . . ?
O02O Nb0S O02Q 87.3(3) . . ?
O02O Nb0S O02V 89.7(4) . . ?
O02O Nb0S O031 158.7(3) . . ?
O02O Nb0S K4 136.0(3) . . ?
O02O Nb0S K5 90.0(3) . 2_665 ?
O02O Nb0S Na2 49.7(2) . . ?
O02Q Nb0S K4 93.04(18) . . ?
O02Q Nb0S K5 138.53(19) . 2_665 ?
O02Q Nb0S Na2 134.92(19) . . ?
O02V Nb0S O024 162.3(3) . . ?
O02V Nb0S O02Q 89.7(3) . . ?
O02V Nb0S O031 88.7(4) . . ?
O02V Nb0S K4 46.3(3) . . ?
O02V Nb0S K5 48.9(2) . 2_665 ?
O02V Nb0S Na2 101.2(3) . . ?
O031 Nb0S O02Q 71.4(3) . . ?
O031 Nb0S K4 47.0(3) . . ?
O031 Nb0S K5 104.7(2) . 2_665 ?
O031 Nb0S Na2 151.1(3) . . ?
O03L Nb0S O024 97.4(4) . . ?
O03L Nb0S O02O 101.1(4) . . ?
O03L Nb0S O02Q 166.9(4) . . ?
O03L Nb0S O02V 100.2(4) . . ?
O03L Nb0S O031 100.1(4) . . ?
O03L Nb0S K4 87.8(3) . . ?
O03L Nb0S K5 52.3(4) . 2_665 ?
O03L Nb0S Na2 51.7(3) . . ?
K4 Nb0S K5 61.67(8) . 2_665 ?
Na2 Nb0S K4 125.89(11) . . ?
Na2 Nb0S K5 64.94(11) . 2_665 ?
O02A Nb0T K4 91.50(18) . . ?
O02A Nb0T K5 141.07(19) . 2_665 ?
O02B Nb0T O02A 72.8(3) . . ?
O02B Nb0T O02Z 86.4(3) . . ?
O02B Nb0T K4 132.6(2) . . ?
O02B Nb0T K5 146.1(2) . 2_665 ?
O02U Nb0T O02A 85.3(3) . . ?
O02U Nb0T O02B 89.9(3) . . ?
O02U Nb0T O02V 88.8(4) . . ?
O02U Nb0T O02Z 156.5(3) . . ?
O02U Nb0T K4 134.1(3) . . ?
O02U Nb0T K5 92.1(2) . 2_665 ?
O02V Nb0T O02A 87.0(3) . . ?
O02V Nb0T O02B 159.8(3) . . ?
O02V Nb0T O02Z 86.8(3) . . ?
O02V Nb0T K4 45.3(3) . . ?
O02V Nb0T K5 54.1(2) . 2_665 ?
O02Z Nb0T O02A 71.4(3) . . ?
O02Z Nb0T K4 46.3(2) . . ?
O02Z Nb0T K5 103.8(2) . 2_665 ?
O03H Nb0T O02A 168.2(4) . . ?
O03H Nb0T O02B 99.1(4) . . ?
O03H Nb0T O02U 103.5(4) . . ?
O03H Nb0T O02V 100.8(4) . . ?
O03H Nb0T O02Z 100.0(4) . . ?
O03H Nb0T K4 87.8(3) . . ?
O03H Nb0T K5 47.7(3) . 2_665 ?
K5 Nb0T K4 63.10(9) 2_665 . ?
Te05 Ag0U Ag1 87.53(4) . 7_565 ?
Te05 Ag0U Ag1 87.53(4) . . ?
Ag1 Ag0U Ag1 126.85(7) 7_565 . ?
O03B Ag0U Te05 112.4(3) . . ?
O03B Ag0U Ag1 66.73(8) . 7_565 ?
O03B Ag0U Ag1 66.73(8) . . ?
O03B Ag0U O03G 119.8(3) . 7_565 ?
O03B Ag0U O03G 119.8(3) . . ?
O03G Ag0U Te05 98.60(19) 7_565 . ?
O03G Ag0U Te05 98.60(19) . . ?
O03G Ag0U Ag1 167.6(2) . 7_565 ?
O03G Ag0U Ag1 167.6(2) 7_565 . ?
O03G Ag0U Ag1 64.5(3) . . ?
O03G Ag0U Ag1 64.5(3) 7_565 7_565 ?
O03G Ag0U O03G 103.7(5) . 7_565 ?
O01S Nb0V O02C 86.6(4) . . ?
O01S Nb0V O02R 72.8(3) . 7_565 ?
O01S Nb0V K2 85.6(2) . 1_554 ?
O01S Nb0V Na6 85.8(3) . 2_664 ?
O01Y Nb0V O01S 89.4(4) . . ?
O01Y Nb0V O02C 159.4(4) . . ?
O01Y Nb0V O02R 87.2(4) . 7_565 ?
O01Y Nb0V K2 49.0(3) . 1_554 ?
O01Y Nb0V Na6 155.8(3) . 2_664 ?
O02C Nb0V O02R 72.3(3) . 7_565 ?
O02C Nb0V K2 150.2(2) . 1_554 ?
O02C Nb0V Na6 43.8(2) . 2_664 ?
O02R Nb0V K2 131.70(19) 7_565 1_554 ?
O02R Nb0V Na6 113.8(2) 7_565 2_664 ?
O037 Nb0V O01S 159.6(3) . . ?
O037 Nb0V O01Y 88.4(5) . . ?
O037 Nb0V O02C 88.4(4) . . ?
O037 Nb0V O02R 86.8(3) . 7_565 ?
O037 Nb0V K2 108.0(3) . 1_554 ?
O037 Nb0V Na6 104.1(3) . 2_664 ?
O03Q Nb0V O01S 97.4(4) . . ?
O03Q Nb0V O01Y 102.2(5) . . ?
O03Q Nb0V O02C 98.3(4) . . ?
O03Q Nb0V O02R 166.5(4) . 7_565 ?
O03Q Nb0V O037 102.9(5) . . ?
O03Q Nb0V K2 54.5(3) . 1_554 ?
O03Q Nb0V Na6 55.1(4) . 2_664 ?
Na6 Nb0V K2 106.84(11) 2_664 1_554 ?
O01D Ag2 O01N 111.7(3) . . ?
O01D Ag2 O01X 82.2(3) . . ?
O01D Ag2 O02H 154.3(3) . . ?
O01X Ag2 O01N 132.0(3) . . ?
O02H Ag2 O01N 87.0(3) . . ?
O02H Ag2 O01X 98.6(3) . . ?
O02W Nb0X O035 86.1(3) . . ?
O02W Nb0X O03J 84.9(3) . . ?
O02W Nb0X O03O 155.7(4) . . ?
O02W Nb0X K5 49.5(3) . . ?
O034 Nb0X O02W 96.4(4) . . ?
O034 Nb0X O035 156.7(4) . . ?
O034 Nb0X O03J 74.9(4) . . ?
O034 Nb0X O03O 89.7(5) . . ?
O034 Nb0X K5 88.4(3) . . ?
O035 Nb0X O03J 82.3(4) . . ?
O035 Nb0X K5 110.2(3) . . ?
O03J Nb0X K5 129.6(2) . . ?
O03O Nb0X O035 79.3(4) . . ?
O03O Nb0X O03J 74.0(4) . . ?
O03O Nb0X K5 154.6(3) . . ?
O03W Nb0X O02W 103.1(4) . . ?
O03W Nb0X O034 99.6(5) . . ?
O03W Nb0X O035 102.4(5) . . ?
O03W Nb0X O03J 170.9(4) . . ?
O03W Nb0X O03O 99.0(5) . . ?
O03W Nb0X K5 56.4(4) . . ?
O034 Nb0Y O034 88.1(5) 7_565 . ?
O034 Nb0Y O03J 71.3(3) 7_565 . ?
O034 Nb0Y O03J 71.3(3) . . ?
O037 Nb0Y O034 158.3(4) 7_565 . ?
O037 Nb0Y O034 88.3(4) 7_565 7_565 ?
O037 Nb0Y O034 158.3(4) . 7_565 ?
O037 Nb0Y O034 88.3(4) . . ?
O037 Nb0Y O037 87.1(6) . 7_565 ?
O037 Nb0Y O03J 87.3(3) 7_565 . ?
O037 Nb0Y O03J 87.3(3) . . ?
O03T Nb0Y O034 99.6(5) . 7_565 ?
O03T Nb0Y O034 99.6(5) . . ?
O03T Nb0Y O037 102.2(5) . . ?
O03T Nb0Y O037 102.2(5) . 7_565 ?
O03T Nb0Y O03J 166.9(6) . . ?
O01J Ag1 Ag0U 101.88(18) . . ?
O01J Ag1 O01T 80.1(3) . . ?
O01J Ag1 O035 106.8(3) . . ?
O01T Ag1 Ag0U 163.94(18) . . ?
O01T Ag1 O035 125.3(3) . . ?
O02D Ag1 Ag0U 73.6(2) . . ?
O02D Ag1 O01J 162.4(3) . . ?
O02D Ag1 O01T 99.6(3) . . ?
O02D Ag1 O035 87.9(3) . . ?
O035 Ag1 Ag0U 69.7(2) . . ?
Nb0R O01A Nb0R 147.2(5) 7_565 . ?
Nb0R O01A K1 102.8(3) 7_565 6_557 ?
Nb0R O01A K1 102.8(3) . 6_557 ?
Nb0E O01C Nb0E 119.4(5) 7_565 . ?
Te02 O01D Nb0C 115.8(3) . . ?
Te02 O01D Ag2 114.3(3) . . ?
Nb0C O01D Ag2 116.5(3) . . ?
Nb0D O01E Nb0C 119.5(3) . . ?
Nb0C O01F K2 135.6(4) . . ?
Nb0C O01H Nb0K 166.0(4) . . ?
Nb0F O01I Nb0F 138.7(6) 7_565 . ?
Te02 O01J Nb0D 116.5(3) . . ?
Te02 O01J Ag1 109.6(3) . . ?
Nb0D O01J Ag1 123.4(3) . . ?
Nb0D O01K Nb0J 120.8(4) . . ?
Nb0D O01K Na9 102.0(3) . 6_657 ?
Nb0J O01K Na9 102.0(3) . 6_657 ?
Te04 O01L Nb0C 116.9(3) . . ?
Te04 O01L Nb0D 118.8(3) . . ?
Te04 O01L Nb0J 135.9(4) . . ?
Nb0D O01L Nb0C 91.8(2) . . ?
Nb0J O01L Nb0C 91.8(2) . . ?
Nb0J O01L Nb0D 90.9(2) . . ?
Nb0E O01M Na4 100.7(3) . . ?
Nb0L O01M Nb0E 165.2(5) . . ?
Nb0L O01M Na4 94.1(3) . . ?
Te03 O01N Nb0E 120.6(4) . . ?
Te03 O01N Ag2 111.4(3) . . ?
Nb0E O01N Ag2 125.0(4) . . ?
Te03 O01Q Ag0H 114.1(5) . . ?
Nb0G O01R Nb0D 162.1(4) . . ?
Nb0O O01S Nb0V 121.3(4) . . ?
Te07 O01T Nb0G 115.1(4) . . ?
Te07 O01T Ag1 115.8(3) . . ?
Nb0G O01T Ag1 125.4(3) . . ?
Te01 O01U Nb0E 120.7(3) . . ?
Te01 O01U Nb0E 120.7(3) . 7_565 ?
Te01 O01U Nb0M 132.9(5) . . ?
Nb0E O01U Nb0E 91.3(3) . 7_565 ?
Nb0E O01U Nb0M 90.2(3) 7_565 . ?
Nb0E O01U Nb0M 90.2(3) . . ?
Nb0E O01V Nb0M 123.3(4) . . ?
Te07 O01W Te06 117.5(4) . . ?
Te09 O01X Nb0K 114.6(4) . . ?
Te09 O01X Ag2 121.8(4) . . ?
Nb0K O01X Ag2 120.8(3) . . ?
Nb0V O01Y Nb0V 146.8(6) 7_565 . ?
Nb0V O01Y K2 103.6(3) . 1_554 ?
Nb0V O01Y K2 103.6(3) 7_565 1_554 ?
Nb0C O01Z Nb0J 121.0(3) . . ?
Nb0L O020 Nb0R 121.8(4) . . ?
Te02 O021 Nb0F 140.2(4) . . ?
K2 O022 K1 157.0(4) 1_554 1_554 ?
Na1 O022 K1 80.2(4) . 1_554 ?
Na1 O022 K2 76.8(4) . 1_554 ?
Te1 O023 Nb0O 112.6(4) . . ?
Te1 O023 Na8 110.5(4) . . ?
Nb0O O023 Na8 123.7(4) . . ?
Nb0K O024 Nb0S 122.8(4) . . ?
Te06 O025 Nb0F 130.2(4) . . ?
Nb0D O026 K1 128.4(4) . . ?
Te01 O028 Nb0I 119.3(3) . . ?
Te01 O028 Nb0L 118.4(3) . . ?
Te01 O028 Nb0R 134.3(3) . . ?
Nb0I O028 Nb0L 94.0(2) . . ?
Nb0I O028 Nb0R 90.9(2) . . ?
Nb0L O028 Nb0R 90.1(2) . . ?
Te04 O02A Nb0G 120.4(3) . . ?
Te04 O02A Nb0P 119.5(3) . . ?
Te04 O02A Nb0T 133.6(4) . . ?
Nb0G O02A Nb0T 88.9(2) . . ?
Nb0P O02A Nb0G 92.8(2) . . ?
Nb0P O02A Nb0T 91.0(2) . . ?
Nb0G O02B Nb0T 122.7(4) . . ?
Nb0G O02B Na2 94.7(3) . 2_664 ?
Nb0T O02B Na2 121.8(4) . 2_664 ?
Nb0Q O02C Nb0V 122.2(4) . . ?
Nb0Q O02C Na6 130.5(5) . 2_664 ?
Nb0V O02C Na6 103.5(3) . 2_664 ?
Te1 O02D Nb0Q 113.8(4) . . ?
Te1 O02D Ag1 116.0(4) . . ?
Nb0Q O02D Ag1 125.9(4) . . ?
Te09 O02E Te06 116.6(4) . . ?
Nb0I O02F Nb0I 160.5(6) 7_565 . ?
Nb0I O02G Te08 95.4(3) . . ?
Nb0I O02G Nb0L 117.3(4) . . ?
Nb0L O02G Te08 95.9(3) . . ?
Te08 O02H Nb0L 113.6(4) . . ?
Te08 O02H Ag2 117.0(3) . . ?
Nb0L O02H Ag2 124.0(4) . . ?
Nb0O O02I Te1 94.7(3) . . ?
Nb0O O02I Nb0Q 117.4(4) . . ?
Nb0Q O02I Te1 95.4(3) . . ?
Te07 O02J Nb0P 112.7(4) . . ?
Nb0O O02K Nb0O 162.6(7) 7_565 . ?
Nb0K O02L Te09 95.5(3) . . ?
Nb0N O02L Te09 95.3(3) . . ?
Nb0N O02L Nb0K 118.0(4) . . ?
Nb0G O02M Te07 94.9(3) . . ?
Nb0P O02M Te07 95.2(3) . . ?
Nb0P O02M Nb0G 117.8(4) . . ?
Na1 O02N K1 83.8(3) . 1_554 ?
Nb0J O02O Na2 103.9(3) . . ?
Nb0S O02O Nb0J 148.1(4) . . ?
Nb0S O02O Na2 98.9(3) . . ?
Te04 O02Q Nb0K 120.8(3) . . ?
Te04 O02Q Nb0N 119.1(3) . . ?
Te04 O02Q Nb0S 131.5(4) . . ?
Nb0N O02Q Nb0K 93.0(3) . . ?
Nb0N O02Q Nb0S 92.1(2) . . ?
Nb0S O02Q Nb0K 90.7(2) . . ?
Te05 O02R Nb0O 119.6(4) . 7_565 ?
Te05 O02R Nb0Q 119.3(3) . 7_565 ?
Te05 O02R Nb0V 133.8(4) . 7_565 ?
Nb0O O02R Nb0Q 93.3(3) 7_565 7_565 ?
Nb0O O02R Nb0V 90.1(2) 7_565 7_565 ?
Nb0Q O02R Nb0V 90.6(3) 7_565 7_565 ?
Nb0I O02S Nb0R 122.7(4) . . ?
Te08 O02T Nb0F 128.7(5) . . ?
Te08 O02T Ag0H 120.2(4) . . ?
Nb0F O02T Ag0H 109.5(4) . . ?
Nb0J O02U Na9 100.9(3) . 6_657 ?
Nb0T O02U Nb0J 149.5(5) . . ?
Nb0T O02U Na9 107.6(4) . 6_657 ?
Nb0S O02V Nb0T 146.4(5) . . ?
Nb0S O02V K4 104.3(4) . . ?
Nb0S O02V K5 102.9(3) . 2_665 ?
Nb0T O02V K4 105.5(4) . . ?
Nb0T O02V K5 94.9(3) . 2_665 ?
K4 O02V K5 84.8(2) . 2_665 ?
Nb0Q O02W K5 91.4(3) . . ?
Nb0X O02W Nb0Q 165.3(5) . . ?
Nb0X O02W K5 103.3(3) . . ?
Te08 O02X Nb0I 112.5(4) . . ?
Te08 O02X Na3 114.1(4) . . ?
Nb0I O02X Na3 120.0(4) . . ?
Nb0N O02Y K4 92.3(3) . . ?
Nb0P O02Y Nb0N 165.1(5) . . ?
Nb0P O02Y K4 92.5(3) . . ?
Nb0P O02Z Nb0T 121.4(4) . . ?
Nb0P O02Z K4 102.8(4) . . ?
Nb0T O02Z K4 102.2(3) . . ?
Na1 O030 K2 80.5(3) . 1_554 ?
Nb0N O031 Nb0S 121.4(4) . . ?
Nb0N O031 K4 103.1(3) . . ?
Nb0S O031 K4 101.4(3) . . ?
Te09 O032 Nb0N 113.5(4) . . ?
Nb0K O033 Na4 138.8(5) . . ?
Nb0X O034 Nb0Y 123.3(4) . . ?
Te0B O035 Nb0X 119.9(4) . . ?
Te0B O035 Ag1 111.7(4) . . ?
Nb0X O035 Ag1 125.6(4) . . ?
Nb0L O036 Na4 99.3(4) . . ?
Nb0V O037 Nb0Y 149.8(5) . . ?
Nb0Q O03A K5 104.5(4) . . ?
Nb0Q O03A Na7 140.2(5) . . ?
Na7 O03A K5 89.4(3) . . ?
Te0B O03B Ag0U 113.0(6) . . ?
Nb0R O03C K1 97.6(4) . 6_557 ?
Nb0R O03C Na9 131.6(5) . . ?
Na9 O03C K1 119.3(3) . 6_557 ?
Nb0G O03D K5 141.5(4) . . ?
Te1 O03G Nb0F 133.0(5) . . ?
Te1 O03G Ag0U 120.3(4) . . ?
Nb0F O03G Ag0U 106.5(4) . . ?
Nb0T O03H K5 106.1(4) . 2_665 ?
Nb0T O03H Na6 131.0(5) . . ?
Nb0T O03H Na7 127.6(5) . 2_665 ?
K5 O03H Na7 86.8(3) 2_665 2_665 ?
Na6 O03H K5 114.9(3) . 2_665 ?
Na6 O03H Na7 81.6(3) . 2_665 ?
Te05 O03J Nb0X 120.7(4) . . ?
Te05 O03J Nb0X 120.7(4) . 7_565 ?
Te05 O03J Nb0Y 130.9(6) . . ?
Nb0X O03J Nb0X 93.6(4) . 7_565 ?
Nb0X O03J Nb0Y 90.6(3) 7_565 . ?
Nb0X O03J Nb0Y 90.6(3) . . ?
Nb0S O03L K5 101.7(5) . 2_665 ?
Nb0S O03L Na2 99.7(4) . . ?
Na2 O03L K5 84.1(3) . 2_665 ?
Nb0X O03O Nb0X 118.3(6) 7_565 . ?
Nb0V O03Q K2 100.9(4) . 1_554 ?
Nb0F O03Z Na3 121.7(6) . . ?
Nb0F O03Z Na8 113.6(6) . . ?
Na3 O03Z Na8 97.5(3) . . ?
K5 O040 Na2 88.6(4) . 2_664 ?
Na7 O040 K5 88.8(4) . . ?
Na7 O040 Na2 169.2(5) . 2_664 ?
Nb0R K1 Nb0D 157.68(8) 6_657 7_565 ?
Nb0R K1 Nb0D 98.32(3) 4_556 7_565 ?
Nb0R K1 Nb0R 60.25(6) 6_657 4_556 ?
O01A K1 Nb0D 128.83(4) 6_657 7_565 ?
O01A K1 Nb0R 30.68(5) 6_657 4_556 ?
O01A K1 Nb0R 30.68(5) 6_657 6_657 ?
O01A K1 O022 133.5(3) 6_657 1_556 ?
O01A K1 O02N 80.9(2) 6_657 7_566 ?
O01A K1 O02N 80.9(2) 6_657 1_556 ?
O01A K1 O03C 56.62(17) 6_657 4_556 ?
O01A K1 O03C 56.62(17) 6_657 6_657 ?
O01A K1 Na1 94.5(2) 6_657 1_556 ?
O022 K1 Nb0D 66.65(12) 1_556 7_565 ?
O022 K1 Nb0R 131.18(18) 1_556 6_657 ?
O022 K1 Nb0R 131.18(18) 1_556 4_556 ?
O022 K1 O03C 125.50(19) 1_556 4_556 ?
O022 K1 O03C 125.50(19) 1_556 6_657 ?
O022 K1 Na1 39.0(2) 1_556 1_556 ?
O026 K1 Nb0D 19.95(17) 7_565 7_565 ?
O026 K1 Nb0D 95.74(19) . 7_565 ?
O026 K1 Nb0R 100.41(17) . 6_657 ?
O026 K1 Nb0R 148.4(2) 7_565 6_657 ?
O026 K1 Nb0R 148.4(2) . 4_556 ?
O026 K1 Nb0R 100.41(17) 7_565 4_556 ?
O026 K1 O01A 129.8(2) 7_565 6_657 ?
O026 K1 O01A 129.8(2) . 6_657 ?
O026 K1 O022 80.4(2) . 1_556 ?
O026 K1 O022 80.4(2) 7_565 1_556 ?
O026 K1 O026 84.0(3) . 7_565 ?
O026 K1 O02N 144.2(3) . 1_556 ?
O026 K1 O02N 87.8(2) 7_565 1_556 ?
O026 K1 O02N 144.2(3) 7_565 7_566 ?
O026 K1 O02N 87.8(2) . 7_566 ?
O026 K1 O03C 73.8(2) . 6_657 ?
O026 K1 O03C 140.7(3) . 4_556 ?
O026 K1 O03C 140.7(3) 7_565 6_657 ?
O026 K1 O03C 73.8(2) 7_565 4_556 ?
O026 K1 Na1 109.0(2) . 1_556 ?
O026 K1 Na1 109.0(2) 7_565 1_556 ?
O02N K1 Nb0D 129.1(2) 7_566 7_565 ?
O02N K1 Nb0D 68.97(16) 1_556 7_565 ?
O02N K1 Nb0R 104.63(18) 1_556 6_657 ?
O02N K1 Nb0R 104.63(18) 7_566 4_556 ?
O02N K1 Nb0R 67.31(16) 1_556 4_556 ?
O02N K1 Nb0R 67.31(16) 7_566 6_657 ?
O02N K1 O022 63.9(2) 1_556 1_556 ?
O02N K1 O022 63.9(2) 7_566 1_556 ?
O02N K1 O02N 79.0(4) 7_566 1_556 ?
O02N K1 O03C 128.6(2) 7_566 4_556 ?
O02N K1 O03C 67.8(2) 7_566 6_657 ?
O02N K1 O03C 67.8(2) 1_556 4_556 ?
O02N K1 O03C 128.6(2) 1_556 6_657 ?
O02N K1 Na1 42.21(18) 1_556 1_556 ?
O02N K1 Na1 42.21(18) 7_566 1_556 ?
O03C K1 Nb0D 160.7(2) 6_657 7_565 ?
O03C K1 Nb0D 73.71(15) 4_556 7_565 ?
O03C K1 Nb0R 84.05(17) 6_657 4_556 ?
O03C K1 Nb0R 26.63(15) 6_657 6_657 ?
O03C K1 Nb0R 84.05(17) 4_556 6_657 ?
O03C K1 Nb0R 26.63(15) 4_556 4_556 ?
O03C K1 O03C 103.9(3) 6_657 4_556 ?
O03C K1 Na1 108.7(2) 4_556 1_556 ?
O03C K1 Na1 108.7(2) 6_657 1_556 ?
Na1 K1 Nb0D 89.95(9) 1_556 7_565 ?
Na1 K1 Nb0R 99.14(12) 1_556 6_657 ?
Na1 K1 Nb0R 99.14(12) 1_556 4_556 ?
Te03 K2 Nb0V 121.09(10) . 1_556 ?
O01F K2 Te03 49.00(17) 7_565 . ?
O01F K2 Te03 49.00(17) . . ?
O01F K2 Nb0V 147.5(2) 7_565 1_556 ?
O01F K2 Nb0V 101.45(17) . 1_556 ?
O01F K2 O01F 90.8(3) 7_565 . ?
O01F K2 O01Y 123.3(2) . 1_556 ?
O01F K2 O01Y 123.3(2) 7_565 1_556 ?
O01F K2 O022 74.9(2) . 1_556 ?
O01F K2 O022 74.9(2) 7_565 1_556 ?
O01F K2 O030 141.8(3) 7_565 1_556 ?
O01F K2 O030 80.3(2) . 1_556 ?
O01F K2 O030 141.7(3) . 7_566 ?
O01F K2 O030 80.3(2) 7_565 7_566 ?
O01F K2 O03Q 167.6(3) 7_565 1_556 ?
O01F K2 O03Q 85.1(2) . 1_556 ?
O01F K2 O03Q 85.1(2) 7_565 7_566 ?
O01F K2 O03Q 167.6(3) . 7_566 ?
O01F K2 Na1 103.2(2) 7_565 1_556 ?
O01F K2 Na1 103.2(2) . 1_556 ?
O01Y K2 Te03 120.5(3) 1_556 . ?
O01Y K2 Nb0V 27.33(5) 1_556 1_556 ?
O01Y K2 O03Q 51.47(18) 1_556 1_556 ?
O01Y K2 O03Q 51.47(18) 1_556 7_566 ?
O01Y K2 Na1 109.7(3) 1_556 1_556 ?
O022 K2 Te03 89.1(2) 1_556 . ?
O022 K2 Nb0V 137.28(19) 1_556 1_556 ?
O022 K2 O01Y 150.4(3) 1_556 1_556 ?
O022 K2 O03Q 115.1(2) 1_556 1_556 ?
O022 K2 O03Q 115.1(2) 1_556 7_566 ?
O022 K2 Na1 40.7(2) 1_556 1_556 ?
O030 K2 Te03 128.6(2) 7_566 . ?
O030 K2 Te03 128.6(2) 1_556 . ?
O030 K2 Nb0V 105.9(2) 7_566 1_556 ?
O030 K2 Nb0V 70.58(19) 1_556 1_556 ?
O030 K2 O01Y 91.8(3) 1_556 1_556 ?
O030 K2 O01Y 91.8(3) 7_566 1_556 ?
O030 K2 O022 66.8(2) 1_556 1_556 ?
O030 K2 O022 66.8(2) 7_566 1_556 ?
O030 K2 O030 84.1(4) 1_556 7_566 ?
O030 K2 O03Q 110.0(3) 7_566 1_556 ?
O030 K2 O03Q 49.0(2) 7_566 7_566 ?
O030 K2 O03Q 110.0(3) 1_556 7_566 ?
O030 K2 O03Q 49.0(2) 1_556 1_556 ?
O030 K2 Na1 44.87(19) 7_566 1_556 ?
O030 K2 Na1 44.87(19) 1_556 1_556 ?
O039 K2 Te03 58.6(3) . . ?
O039 K2 Nb0V 69.4(3) . 1_556 ?
O039 K2 O01F 82.6(3) . . ?
O039 K2 O01F 82.6(3) . 7_565 ?
O039 K2 O01Y 61.9(4) . 1_556 ?
O039 K2 O022 147.7(4) . 1_556 ?
O039 K2 O030 132.0(2) . 7_566 ?
O039 K2 O030 132.0(2) . 1_556 ?
O039 K2 O03Q 85.2(3) . 7_566 ?
O039 K2 O03Q 85.2(3) . 1_556 ?
O039 K2 Na1 171.6(3) . 1_556 ?
O03Q K2 Te03 121.4(2) 7_566 . ?
O03Q K2 Te03 121.4(2) 1_556 . ?
O03Q K2 Nb0V 24.64(16) 1_556 1_556 ?
O03Q K2 Nb0V 76.45(19) 7_566 1_556 ?
O03Q K2 O03Q 96.4(4) 1_556 7_566 ?
Na1 K2 Te03 129.82(17) 1_556 . ?
Na1 K2 Nb0V 103.15(14) 1_556 1_556 ?
Na1 K2 O03Q 89.2(2) 1_556 7_566 ?
Na1 K2 O03Q 89.2(2) 1_556 1_556 ?
Nb0N K4 Nb0S 54.00(5) . . ?
Nb0N K4 Nb0T 85.09(7) . . ?
Nb0N K4 K5 115.13(11) . 2_665 ?
Nb0P K4 Nb0N 61.59(6) . . ?
Nb0P K4 Nb0S 84.31(7) . . ?
Nb0P K4 Nb0T 53.91(6) . . ?
Nb0P K4 K5 111.38(11) . 2_665 ?
Nb0S K4 Nb0T 57.96(6) . . ?
Nb0S K4 K5 61.20(8) . 2_665 ?
Nb0T K4 K5 57.49(8) . 2_665 ?
O02V K4 Nb0N 71.06(18) . . ?
O02V K4 Nb0P 70.46(19) . . ?
O02V K4 Nb0S 29.38(18) . . ?
O02V K4 Nb0T 29.18(18) . . ?
O02V K4 O02Y 71.7(2) . . ?
O02V K4 O02Z 57.8(2) . . ?
O02V K4 O031 58.3(3) . . ?
O02V K4 K5 49.99(18) . 2_665 ?
O02Y K4 Nb0N 31.21(15) . . ?
O02Y K4 Nb0P 30.90(16) . . ?
O02Y K4 Nb0S 70.13(16) . . ?
O02Y K4 Nb0T 70.38(16) . . ?
O02Y K4 K5 121.54(19) . 2_665 ?
O02Z K4 Nb0N 84.45(19) . . ?
O02Z K4 Nb0P 29.50(17) . . ?
O02Z K4 Nb0S 82.73(18) . . ?
O02Z K4 Nb0T 31.47(16) . . ?
O02Z K4 O02Y 57.4(2) . . ?
O02Z K4 K5 85.3(2) . 2_665 ?
O031 K4 Nb0N 29.55(17) . . ?
O031 K4 Nb0P 84.20(19) . . ?
O031 K4 Nb0S 31.60(17) . . ?
O031 K4 Nb0T 83.21(19) . . ?
O031 K4 O02Y 57.6(2) . . ?
O031 K4 O02Z 97.7(3) . . ?
O031 K4 K5 90.1(2) . 2_665 ?
O6 K4 Nb0N 159.0(3) . . ?
O6 K4 Nb0P 111.1(3) . . ?
O6 K4 Nb0S 107.3(2) . . ?
O6 K4 Nb0T 75.6(3) . . ?
O6 K4 O02V 88.0(3) . . ?
O6 K4 O02Y 140.8(3) . . ?
O6 K4 O02Z 83.4(3) . . ?
O6 K4 O031 136.7(3) . . ?
O6 K4 K5 46.8(2) . 2_665 ?
O6 K4 O3 76.3(4) . 2_665 ?
O3 K4 Nb0N 101.0(3) 2_665 . ?
O3 K4 Nb0P 150.7(3) 2_665 . ?
O3 K4 Nb0S 66.6(3) 2_665 . ?
O3 K4 Nb0T 104.2(3) 2_665 . ?
O3 K4 O02V 81.8(3) 2_665 . ?
O3 K4 O02Y 130.5(3) 2_665 . ?
O3 K4 O02Z 135.3(4) 2_665 . ?
O3 K4 O031 73.0(3) 2_665 . ?
O3 K4 K5 52.0(3) 2_665 2_665 ?
Nb0Q K5 Nb0T 111.34(10) . 2_664 ?
O02V K5 Nb0Q 139.0(2) 2_664 . ?
O02V K5 Nb0T 30.97(17) 2_664 2_664 ?
O02V K5 O02W 144.0(3) 2_664 . ?
O02V K5 O03L 53.8(2) 2_664 2_664 ?
O02V K5 O3 72.3(3) 2_664 . ?
O02W K5 Nb0Q 30.83(16) . . ?
O02W K5 Nb0T 131.00(19) . 2_664 ?
O02W K5 O03L 134.8(3) . 2_664 ?
O03A K5 Nb0Q 26.26(18) . . ?
O03A K5 Nb0T 102.8(2) . 2_664 ?
O03A K5 O02V 133.7(3) . 2_664 ?
O03A K5 O02W 54.8(2) . . ?
O03A K5 O03L 158.7(3) . 2_664 ?
O03A K5 O3 144.4(3) . . ?
O03D K5 Nb0Q 102.4(2) . . ?
O03D K5 Nb0T 139.5(2) . 2_664 ?
O03D K5 O02V 118.4(3) . 2_664 ?
O03D K5 O02W 89.3(3) . . ?
O03D K5 O03A 97.5(3) . . ?
O03D K5 O03H 152.3(3) . 2_664 ?
O03D K5 O03L 66.7(3) . 2_664 ?
O03D K5 O040 76.1(3) . . ?
O03D K5 O6 139.8(3) . 2_664 ?
O03D K5 O3 83.9(3) . . ?
O03H K5 Nb0Q 85.35(19) 2_664 . ?
O03H K5 Nb0T 26.28(17) 2_664 2_664 ?
O03H K5 O02V 56.8(2) 2_664 2_664 ?
O03H K5 O02W 108.8(3) 2_664 . ?
O03H K5 O03A 77.7(3) 2_664 . ?
O03H K5 O03L 109.4(3) 2_664 2_664 ?
O03H K5 O6 67.9(3) 2_664 2_664 ?
O03H K5 O3 116.0(3) 2_664 . ?
O03L K5 Nb0Q 164.7(2) 2_664 . ?
O03L K5 Nb0T 83.14(18) 2_664 2_664 ?
O040 K5 Nb0Q 99.0(3) . . ?
O040 K5 Nb0T 77.0(2) . 2_664 ?
O040 K5 O02V 87.7(3) . 2_664 ?
O040 K5 O02W 123.1(3) . . ?
O040 K5 O03A 72.8(3) . . ?
O040 K5 O03H 76.4(3) . 2_664 ?
O040 K5 O03L 89.0(3) . 2_664 ?
O040 K5 O6 143.1(4) . 2_664 ?
O040 K5 O3 140.5(4) . . ?
O6 K5 Nb0Q 69.7(2) 2_664 . ?
O6 K5 Nb0T 75.2(2) 2_664 2_664 ?
O6 K5 O02V 80.8(3) 2_664 2_664 ?
O6 K5 O02W 63.4(3) 2_664 . ?
O6 K5 O03A 90.3(3) 2_664 . ?
O6 K5 O03L 111.1(3) 2_664 2_664 ?
O6 K5 O3 68.1(3) 2_664 . ?
O3 K5 Nb0Q 118.6(2) . . ?
O3 K5 Nb0T 98.5(2) . 2_664 ?
O3 K5 O02W 89.8(3) . . ?
O3 K5 O03L 51.6(3) . 2_664 ?
O2 K5 Nb0Q 120.8(3) . . ?
O2 K5 Nb0T 122.8(3) . 2_664 ?
O2 K5 O02V 91.8(3) . 2_664 ?
O2 K5 O02W 91.4(3) . . ?
O2 K5 O03A 134.4(4) . . ?
O2 K5 O03D 47.4(3) . . ?
O2 K5 O03H 147.4(4) . 2_664 ?
O2 K5 O03L 43.9(3) . 2_664 ?
O2 K5 O040 114.1(4) . . ?
O2 K5 O6 101.3(4) . 2_664 ?
O2 K5 O3 36.5(4) . . ?
O022 Na1 O02N 86.7(3) . 7_565 ?
O022 Na1 O02N 86.7(3) . . ?
O022 Na1 O030 87.7(4) . . ?
O022 Na1 O030 87.7(4) . 7_565 ?
O022 Na1 O03X 179.9(6) . 6_656 ?
O022 Na1 K1 60.8(4) . 1_554 ?
O022 Na1 K2 62.5(4) . 1_554 ?
O02N Na1 O02N 100.0(5) 7_565 . ?
O02N Na1 O030 174.3(4) . . ?
O02N Na1 O030 79.0(3) . 7_565 ?
O02N Na1 O030 174.3(4) 7_565 7_565 ?
O02N Na1 O030 79.0(3) 7_565 . ?
O02N Na1 K1 54.0(2) 7_565 1_554 ?
O02N Na1 K1 54.0(2) . 1_554 ?
O02N Na1 K2 122.8(2) 7_565 1_554 ?
O02N Na1 K2 122.8(2) . 1_554 ?
O030 Na1 O030 101.5(5) 7_565 . ?
O030 Na1 K1 122.1(3) . 1_554 ?
O030 Na1 K1 122.1(3) 7_565 1_554 ?
O030 Na1 K2 54.6(3) 7_565 1_554 ?
O030 Na1 K2 54.6(3) . 1_554 ?
O03X Na1 O02N 93.4(4) 6_656 . ?
O03X Na1 O02N 93.4(4) 6_656 7_565 ?
O03X Na1 O030 92.3(4) 6_656 . ?
O03X Na1 O030 92.3(4) 6_656 7_565 ?
O03X Na1 K1 119.3(5) 6_656 1_554 ?
O03X Na1 K2 117.4(5) 6_656 1_554 ?
K2 Na1 K1 123.4(2) 1_554 1_554 ?
O02X Na3 O02X 67.3(4) . 7_565 ?
O02X Na3 O03Z 90.3(3) 7_565 7_565 ?
O02X Na3 O03Z 90.3(3) . . ?
O02X Na3 O03Z 127.9(4) . 7_565 ?
O02X Na3 O03Z 127.9(4) 7_565 . ?
O03Z Na3 O03Z 66.7(5) . 7_565 ?
O023 Na8 O023 66.6(4) . 7_565 ?
O023 Na8 O03Z 132.4(3) 7_565 . ?
O023 Na8 O03Z 95.5(3) 7_565 7_565 ?
O023 Na8 O03Z 95.5(3) . . ?
O023 Na8 O03Z 132.4(3) . 7_565 ?
O03Z Na8 O03Z 63.6(4) . 7_565 ?
Nb0D Na9 Na7 137.34(18) 6_557 5_666 ?
O01K Na9 Nb0D 29.77(15) 6_557 6_557 ?
O01K Na9 O02U 57.3(2) 6_557 6_557 ?
O01K Na9 Na7 114.5(2) 6_557 5_666 ?
O02U Na9 Nb0D 68.75(17) 6_557 6_557 ?
O02U Na9 Na7 69.5(2) 6_557 5_666 ?
O03C Na9 Nb0D 82.3(2) . 6_557 ?
O03C Na9 O01K 82.0(3) . 6_557 ?
O03C Na9 O02U 137.5(3) . 6_557 ?
O03C Na9 Na7 125.5(3) . 5_666 ?
O7 Na9 Nb0D 63.6(3) 6_557 6_557 ?
O7 Na9 O01K 89.9(3) 6_557 6_557 ?
O7 Na9 O02U 123.9(3) 6_557 6_557 ?
O7 Na9 O03C 61.7(3) 6_557 . ?
O7 Na9 Na7 154.7(3) 6_557 5_666 ?
Nb0G Na2 K5 64.67(11) 2_665 2_665 ?
Nb0S Na2 Nb0G 117.72(16) . 2_665 ?
Nb0S Na2 K5 61.32(11) . 2_665 ?
O02B Na2 Nb0G 31.26(17) 2_665 2_665 ?
O02B Na2 Nb0S 130.9(3) 2_665 . ?
O02B Na2 O040 101.6(3) 2_665 2_665 ?
O02B Na2 K5 93.6(2) 2_665 2_665 ?
O02B Na2 Na6 80.5(2) 2_665 2_665 ?
O02O Na2 Nb0G 141.4(3) . 2_665 ?
O02O Na2 Nb0S 31.43(18) . . ?
O02O Na2 O02B 162.3(3) . 2_665 ?
O02O Na2 O03L 60.0(3) . . ?
O02O Na2 O040 82.0(3) . 2_665 ?
O02O Na2 K5 76.9(2) . 2_665 ?
O02O Na2 Na6 104.3(3) . 2_665 ?
O02O Na2 O4 111.7(4) . 2_665 ?
O03L Na2 Nb0G 91.8(2) . 2_665 ?
O03L Na2 Nb0S 28.68(18) . . ?
O03L Na2 O02B 102.4(3) . 2_665 ?
O03L Na2 O040 92.2(4) . 2_665 ?
O03L Na2 K5 51.1(2) . 2_665 ?
O03L Na2 Na6 114.4(3) . 2_665 ?
O040 Na2 Nb0G 72.6(2) 2_665 2_665 ?
O040 Na2 Nb0S 88.6(3) 2_665 . ?
O040 Na2 K5 44.2(3) 2_665 2_665 ?
O040 Na2 Na6 152.4(3) 2_665 2_665 ?
Na6 Na2 Nb0G 111.66(19) 2_665 2_665 ?
Na6 Na2 Nb0S 110.98(19) 2_665 . ?
Na6 Na2 K5 163.1(2) 2_665 2_665 ?
O4 Na2 Nb0G 103.5(3) 2_665 2_665 ?
O4 Na2 Nb0S 138.6(3) 2_665 . ?
O4 Na2 O02B 84.0(4) 2_665 2_665 ?
O4 Na2 O03L 157.9(5) 2_665 . ?
O4 Na2 O040 107.4(5) 2_665 2_665 ?
O4 Na2 K5 150.5(5) 2_665 2_665 ?
O4 Na2 Na6 45.1(4) 2_665 2_665 ?
Nb0L Na4 Nb0E 62.71(10) . . ?
O01M Na4 Nb0E 30.38(17) . . ?
O01M Na4 Nb0L 32.33(16) . . ?
O033 Na4 Nb0E 91.1(3) . . ?
O033 Na4 Nb0L 111.9(3) . . ?
O033 Na4 O01M 103.2(3) . . ?
O033 Na4 O036 103.1(3) . . ?
O036 Na4 Nb0E 89.5(2) . . ?
O036 Na4 Nb0L 28.85(17) . . ?
O036 Na4 O01M 59.8(3) . . ?
Nb0V Na6 Na7 115.9(2) 2_665 2_665 ?
O02C Na6 Nb0V 32.7(2) 2_665 2_665 ?
O02C Na6 O03H 90.9(3) 2_665 . ?
O02C Na6 Na2 159.9(4) 2_665 2_664 ?
O02C Na6 Na7 84.5(3) 2_665 2_665 ?
O03H Na6 Nb0V 117.6(3) . 2_665 ?
O03H Na6 Na2 85.5(3) . 2_664 ?
O03H Na6 Na7 49.7(2) . 2_665 ?
O03P Na6 Nb0V 95.5(3) . 2_665 ?
O03P Na6 O02C 124.4(4) . 2_665 ?
O03P Na6 O03H 144.6(4) . . ?
O03P Na6 Na2 60.7(3) . 2_664 ?
O03P Na6 Na7 127.8(4) . 2_665 ?
Na2 Na6 Nb0V 135.8(2) 2_664 2_665 ?
Na2 Na6 Na7 107.7(2) 2_664 2_665 ?
O4 Na6 Nb0V 91.9(4) . 2_665 ?
O4 Na6 O02C 106.0(5) . 2_665 ?
O4 Na6 O03H 79.0(5) . . ?
O4 Na6 O03P 88.2(6) . . ?
O4 Na6 Na2 53.9(5) . 2_664 ?
O4 Na6 Na7 128.1(4) . 2_665 ?
O03A Na7 O03H 81.1(3) . 2_664 ?
O03A Na7 O040 76.3(3) . . ?
O03A Na7 K5 47.6(2) . . ?
O03A Na7 Na9 154.6(3) . 5_666 ?
O03A Na7 Na6 75.4(3) . 2_664 ?
O03H Na7 K5 46.5(2) 2_664 . ?
O03H Na7 Na9 75.2(2) 2_664 5_666 ?
O03H Na7 Na6 48.7(3) 2_664 2_664 ?
O040 Na7 O03H 76.3(4) . 2_664 ?
O040 Na7 K5 45.7(3) . . ?
O040 Na7 Na9 89.0(3) . 5_666 ?
O040 Na7 Na6 120.8(4) . 2_664 ?
Na9 Na7 K5 107.6(2) 5_666 . ?
Na6 Na7 K5 77.43(18) 2_664 . ?
Na6 Na7 Na9 95.3(2) 2_664 5_666 ?
K4 O6 K5 89.9(3) . 2_665 ?
K4 O3 K5 84.2(4) 2_664 . ?
Na6 O4 Na2 81.0(5) . 2_664 ?
O5 O7 Na9 129.9(12) . 6_657 ?
Nb0R O8 Nb0M 149.8(5) . . ?

loop_
_geom_bond_atom_site_label_1
_geom_bond_atom_site_label_2
_geom_bond_distance
_geom_bond_site_symmetry_2
_geom_bond_publ_flag
Te01 Ag0H 3.1909(18) . ?
Te01 O01U 1.846(10) . ?
Te01 O028 1.884(7) 7_565 ?
Te01 O028 1.884(7) . ?
Te02 O01D 1.886(7) . ?
Te02 O01J 1.887(7) . ?
Te02 O021 1.839(8) . ?
Te03 O01N 1.912(7) 7_565 ?
Te03 O01N 1.912(7) . ?
Te03 O01Q 1.846(10) . ?
Te03 K2 3.935(4) . ?
Te04 O01L 1.863(7) . ?
Te04 O02A 1.864(7) . ?
Te04 O02Q 1.882(7) . ?
Te05 Ag0U 3.1938(19) . ?
Te05 O02R 1.865(8) 7_565 ?
Te05 O02R 1.865(8) . ?
Te05 O03J 1.877(11) . ?
Te06 O01W 2.152(7) . ?
Te06 O025 1.882(7) . ?
Te06 O027 1.841(7) . ?
Te06 O02E 2.199(7) . ?
Te07 O01T 1.885(7) . ?
Te07 O01W 1.911(7) . ?
Te07 O02J 1.886(8) . ?
Te07 O02M 2.489(9) . ?
Te08 O02G 2.406(8) . ?
Te08 O02H 1.872(8) . ?
Te08 O02T 1.916(8) . ?
Te08 O02X 1.887(8) . ?
Te09 O01X 1.864(8) . ?
Te09 O02E 1.913(7) . ?
Te09 O02L 2.496(9) . ?
Te09 O032 1.878(8) . ?
Te1 O023 1.874(8) . ?
Te1 O02D 1.850(8) . ?
Te1 O02I 2.447(8) . ?
Te1 O03G 1.906(8) . ?
Te0B O035 1.894(9) 7_565 ?
Te0B O035 1.894(9) . ?
Te0B O03B 1.852(12) . ?
Nb0C O01D 2.131(7) . ?
Nb0C O01E 2.009(7) . ?
Nb0C O01F 1.759(7) . ?
Nb0C O01H 1.926(7) . ?
Nb0C O01L 2.422(7) . ?
Nb0C O01Z 1.924(7) . ?
Nb0C K2 4.175(3) . ?
Nb0D O01E 2.008(7) . ?
Nb0D O01J 2.101(7) . ?
Nb0D O01K 1.914(7) . ?
Nb0D O01L 2.410(8) . ?
Nb0D O01R 1.965(7) . ?
Nb0D O026 1.752(8) . ?
Nb0D K1 4.023(2) . ?
Nb0D Na9 3.770(5) 6_657 ?
Nb0E O01C 2.006(5) . ?
Nb0E O01M 1.947(8) . ?
Nb0E O01N 2.078(7) . ?
Nb0E O01U 2.424(7) . ?
Nb0E O01V 1.940(8) . ?
Nb0E O029 1.751(8) . ?
Nb0E Na4 3.784(7) . ?
Nb0F O01I 1.948(4) . ?
Nb0F O021 2.177(7) . ?
Nb0F O025 2.047(7) . ?
Nb0F O02T 2.004(8) . ?
Nb0F O03G 2.004(8) . ?
Nb0F O03Z 1.739(9) . ?
Nb0G O01R 1.912(7) . ?
Nb0G O01T 2.098(7) . ?
Nb0G O02A 2.435(8) . ?
Nb0G O02B 1.905(8) . ?
Nb0G O02M 2.060(8) . ?
Nb0G O03D 1.747(8) . ?
Nb0G K5 4.172(4) . ?
Nb0G Na2 3.658(5) 2_664 ?
Ag0H O01Q 2.216(10) . ?
Ag0H O02T 2.364(8) . ?
Ag0H O02T 2.364(8) 7_565 ?
Nb0I O028 2.397(7) . ?
Nb0I O02F 1.935(2) . ?
Nb0I O02G 2.055(8) . ?
Nb0I O02S 1.898(8) . ?
Nb0I O02X 2.091(8) . ?
Nb0I O03K 1.751(9) . ?
Nb0J O01K 2.013(8) . ?
Nb0J O01L 2.382(7) . ?
Nb0J O01Z 2.037(7) . ?
Nb0J O02O 1.943(8) . ?
Nb0J O02U 1.944(8) . ?
Nb0J O03R 1.777(8) . ?
Nb0K O01H 1.931(7) . ?
Nb0K O01X 2.142(8) . ?
Nb0K O024 1.921(8) . ?
Nb0K O02L 2.042(8) . ?
Nb0K O02Q 2.448(8) . ?
Nb0K O033 1.752(8) . ?
Nb0L O01M 1.932(8) . ?
Nb0L O020 1.914(8) . ?
Nb0L O028 2.419(7) . ?
Nb0L O02G 2.069(8) . ?
Nb0L O02H 2.106(7) . ?
Nb0L O036 1.761(8) . ?
Nb0L Na4 3.602(6) . ?
Nb0M O01U 2.477(10) . ?
Nb0M O01V 2.003(9) 7_565 ?
Nb0M O01V 2.003(9) . ?
Nb0M O03I 1.774(12) . ?
Nb0M O8 1.960(8) . ?
Nb0M O8 1.960(8) 7_565 ?
Nb0N O02L 2.026(8) . ?
Nb0N O02Q 2.357(7) . ?
Nb0N O02Y 1.956(8) . ?
Nb0N O031 1.910(8) . ?
Nb0N O032 2.131(8) . ?
Nb0N O03E 1.772(9) . ?
Nb0N K4 3.772(4) . ?
Nb0O O01S 1.906(7) . ?
Nb0O O023 2.110(8) . ?
Nb0O O02I 2.050(8) . ?
Nb0O O02K 1.935(2) . ?
Nb0O O02R 2.393(8) 7_565 ?
Nb0O O038 1.775(9) . ?
Nb0P O02A 2.378(7) . ?
Nb0P O02J 2.123(8) . ?
Nb0P O02M 2.011(9) . ?
Nb0P O02Y 1.936(8) . ?
Nb0P O02Z 1.903(8) . ?
Nb0P O03N 1.752(8) . ?
Nb0P K4 3.767(4) . ?
Nb0Q O02C 1.903(8) . ?
Nb0Q O02D 2.131(8) . ?
Nb0Q O02I 2.052(8) . ?
Nb0Q O02R 2.426(8) 7_565 ?
Nb0Q O02W 1.937(9) . ?
Nb0Q O03A 1.726(9) . ?
Nb0Q K5 3.778(4) . ?
Nb0R O01A 2.016(3) . ?
Nb0R O020 2.020(8) . ?
Nb0R O028 2.437(7) . ?
Nb0R O02S 2.026(8) . ?
Nb0R O03C 1.743(8) . ?
Nb0R K1 3.855(3) 6_557 ?
Nb0R O8 1.926(8) . ?
Nb0S O024 2.030(9) . ?
Nb0S O02O 1.931(8) . ?
Nb0S O02Q 2.428(7) . ?
Nb0S O02V 1.932(9) . ?
Nb0S O031 2.039(8) . ?
Nb0S O03L 1.781(9) . ?
Nb0S K4 3.816(4) . ?
Nb0S K5 3.980(4) 2_665 ?
Nb0S Na2 3.658(5) . ?
Nb0T O02A 2.470(7) . ?
Nb0T O02B 2.010(9) . ?
Nb0T O02U 1.934(8) . ?
Nb0T O02V 1.953(9) . ?
Nb0T O02Z 2.061(8) . ?
Nb0T O03H 1.742(8) . ?
Nb0T K4 3.860(4) . ?
Nb0T K5 3.781(4) 2_665 ?
Ag0U Ag1 3.2793(15) . ?
Ag0U Ag1 3.2792(15) 7_565 ?
Ag0U O03B 2.214(11) . ?
Ag0U O03G 2.392(9) . ?
Ag0U O03G 2.392(9) 7_565 ?
Nb0V O01S 2.016(8) . ?
Nb0V O01Y 1.955(4) . ?
Nb0V O02C 2.045(9) . ?
Nb0V O02R 2.437(7) 7_565 ?
Nb0V O037 1.915(10) . ?
Nb0V O03Q 1.757(9) . ?
Nb0V K2 4.138(4) 1_554 ?
Nb0V Na6 3.681(6) 2_664 ?
Ag2 O01D 2.299(7) . ?
Ag2 O01N 2.358(8) . ?
Ag2 O01X 2.345(8) . ?
Ag2 O02H 2.312(7) . ?
Nb0X O02W 1.926(9) . ?
Nb0X O034 1.917(9) . ?
Nb0X O035 2.100(9) . ?
Nb0X O03J 2.392(8) . ?
Nb0X O03O 2.031(7) . ?
Nb0X O03W 1.766(9) . ?
Nb0X K5 4.094(4) . ?
Nb0Y O034 2.016(9) . ?
Nb0Y O034 2.016(9) 7_565 ?
Nb0Y O037 1.949(10) . ?
Nb0Y O037 1.949(10) 7_565 ?
Nb0Y O03J 2.478(12) . ?
Nb0Y O03T 1.760(13) . ?
Ag1 O01J 2.328(7) . ?
Ag1 O01T 2.334(8) . ?
Ag1 O02D 2.318(8) . ?
Ag1 O035 2.339(9) . ?
O01A K1 2.870(10) 6_557 ?
O01F K2 2.732(8) . ?
O01K Na9 2.874(9) 6_657 ?
O01M Na4 2.905(10) . ?
O01Y K2 3.215(12) 1_554 ?
O022 K1 3.175(14) 1_554 ?
O022 K2 3.112(14) 1_554 ?
O022 Na1 2.287(13) . ?
O023 Na8 2.719(10) . ?
O026 K1 2.694(8) . ?
O02B Na2 2.970(9) 2_664 ?
O02C Na6 2.622(10) 2_664 ?
O02N K1 2.916(10) 1_554 ?
O02N Na1 2.421(9) . ?
O02O Na2 2.822(9) . ?
O02U Na9 2.961(10) 6_657 ?
O02V K4 2.848(9) . ?
O02V K5 3.075(9) 2_665 ?
O02W K5 3.198(10) . ?
O02X Na3 2.702(10) . ?
O02Y K4 3.148(9) . ?
O02Z K4 2.857(9) . ?
O030 K2 2.823(11) 1_554 ?
O030 Na1 2.443(10) . ?
O031 K4 2.848(9) . ?
O033 Na4 2.599(11) . ?
O036 Na4 2.869(11) . ?
O039 K2 2.697(16) . ?
O03A K5 2.957(10) . ?
O03A Na7 2.731(11) . ?
O03C K1 3.214(10) 6_557 ?
O03C Na9 2.809(11) . ?
O03D K5 2.661(9) . ?
O03H K5 2.909(11) 2_665 ?
O03H Na6 2.877(12) . ?
O03H Na7 2.921(12) 2_665 ?
O03L K5 3.218(12) 2_665 ?
O03L Na2 2.910(11) . ?
O03P Na6 2.615(12) . ?
O03Q K2 3.430(11) 1_554 ?
O03X Na1 2.352(17) 6_556 ?
O03Z Na3 2.789(13) . ?
O03Z Na8 2.912(14) . ?
O040 K5 2.865(13) . ?
O040 Na2 3.018(14) 2_664 ?
O040 Na7 2.859(14) . ?
K1 Na1 3.582(8) 1_556 ?
K2 Na1 3.416(7) 1_556 ?
K4 K5 3.998(5) 2_665 ?
K4 O6 2.743(11) . ?
K4 O3 2.778(14) 2_665 ?
K5 O6 2.913(11) 2_664 ?
K5 O3 3.169(15) . ?
K5 O2 2.553(14) . ?
Na9 Na7 3.997(9) 5_666 ?
Na9 O7 2.708(14) 6_557 ?
Na2 Na6 3.515(9) 2_665 ?
Na2 O4 2.88(2) 2_665 ?
Na6 Na7 3.789(11) 2_665 ?
Na6 O4 2.52(2) . ?
O5 O7 0.948(14) . ?

loop_
_geom_torsion_atom_site_label_1
_geom_torsion_atom_site_label_2
_geom_torsion_atom_site_label_3
_geom_torsion_atom_site_label_4
_geom_torsion
_geom_torsion_site_symmetry_1
_geom_torsion_site_symmetry_2
_geom_torsion_site_symmetry_3
_geom_torsion_site_symmetry_4
_geom_torsion_publ_flag
Ag0H Te01 O01U Nb0E -56.2(4) . . . 7_565 ?
Ag0H Te01 O01U Nb0E 56.2(4) . . . . ?
Ag0H Te01 O01U Nb0M 180.000(0) . . . . ?
Ag0H Te01 O028 Nb0I 60.8(4) . . . . ?
Ag0H Te01 O028 Nb0L -52.4(4) . . . . ?
Ag0H Te01 O028 Nb0R -174.5(3) . . . . ?
Ag0U Te05 O02R Nb0O 62.3(4) . . . 7_565 ?
Ag0U Te05 O02R Nb0Q -50.9(5) . . . 7_565 ?
Ag0U Te05 O02R Nb0V -174.5(3) . . . 7_565 ?
Ag0U Te05 O03J Nb0X 58.0(5) . . . 7_565 ?
Ag0U Te05 O03J Nb0X -58.0(5) . . . . ?
Ag0U Te05 O03J Nb0Y 180.000(0) . . . . ?
O01A Nb0R O03C K1 -12.6(4) . . . 6_557 ?
O01A Nb0R O03C Na9 -153.7(6) . . . . ?
O01D Te02 O01J Nb0D 73.9(4) . . . . ?
O01D Te02 O01J Ag1 -139.9(3) . . . . ?
O01D Te02 O021 Nb0F -126.6(7) . . . . ?
O01D Nb0C O01F K2 136.9(5) . . . . ?
O01E Nb0C O01F K2 55.2(5) . . . . ?
O01E Nb0D O026 K1 -56.4(5) . . . . ?
O01H Nb0C O01F K2 -138.6(5) . . . . ?
O01H Nb0K O033 Na4 -110.6(7) . . . . ?
O01I Nb0F O03Z Na3 55.5(7) . . . . ?
O01I Nb0F O03Z Na8 -60.4(5) . . . . ?
O01J Te02 O01D Nb0C -73.1(4) . . . . ?
O01J Te02 O01D Ag2 147.1(4) . . . . ?
O01J Te02 O021 Nb0F 137.2(7) . . . . ?
O01J Nb0D O026 K1 -138.1(4) . . . . ?
O01K Nb0D O026 K1 38.6(5) . . . . ?
O01L Te04 O02A Nb0G 74.3(4) . . . . ?
O01L Te04 O02A Nb0P -172.3(4) . . . . ?
O01L Te04 O02A Nb0T -47.7(5) . . . . ?
O01L Te04 O02Q Nb0K -74.7(4) . . . . ?
O01L Te04 O02Q Nb0N 171.6(4) . . . . ?
O01L Te04 O02Q Nb0S 48.4(5) . . . . ?
O01M Nb0L O036 Na4 -18.9(4) . . . . ?
O01N Te03 O01Q Ag0H -47.8(2) . . . . ?
O01N Te03 O01Q Ag0H 47.8(2) 7_565 . . . ?
O01R Nb0D O026 K1 136.8(4) . . . . ?
O01R Nb0G O03D K5 129.3(7) . . . . ?
O01S Nb0V O03Q K2 -79.2(4) . . . 1_554 ?
O01T Te07 O02J Nb0P 75.5(4) . . . . ?
O01T Nb0G O03D K5 40.4(8) . . . . ?
O01U Te01 O028 Nb0I -172.3(4) . . . . ?
O01U Te01 O028 Nb0L 74.5(4) . . . . ?
O01U Te01 O028 Nb0R -47.5(5) . . . . ?
O01W Te06 O025 Nb0F 87.0(5) . . . . ?
O01W Te07 O01T Nb0G -167.5(4) . . . . ?
O01W Te07 O01T Ag1 33.0(4) . . . . ?
O01W Te07 O02J Nb0P 168.8(4) . . . . ?
O01X Te09 O032 Nb0N -75.7(4) . . . . ?
O01X Nb0K O033 Na4 -24.2(8) . . . . ?
O01Y Nb0V O03Q K2 11.8(5) . . . 1_554 ?
O01Z Nb0C O01F K2 -39.9(6) . . . . ?
O020 Nb0L O036 Na4 82.9(4) . . . . ?
O020 Nb0R O03C K1 163.3(3) . . . 6_557 ?
O020 Nb0R O03C Na9 22.1(7) . . . . ?
O021 Te02 O01D Nb0C -166.5(4) . . . . ?
O021 Te02 O01D Ag2 53.7(4) . . . . ?
O021 Te02 O01J Nb0D 168.8(4) . . . . ?
O021 Te02 O01J Ag1 -45.0(4) . . . . ?
O023 Te1 O02D Nb0Q 75.9(4) . . . . ?
O023 Te1 O02D Ag1 -125.8(4) . . . . ?
O024 Nb0K O033 Na4 149.2(7) . . . . ?
O024 Nb0S O03L K5 171.1(3) . . . 2_665 ?
O024 Nb0S O03L Na2 85.2(4) . . . . ?
O025 Nb0F O03Z Na3 -123.3(6) . . . . ?
O025 Nb0F O03Z Na8 120.8(4) . . . . ?
O027 Te06 O025 Nb0F 176.5(5) . . . . ?
O028 Te01 O01U Nb0E 172.5(4) . . . 7_565 ?
O028 Te01 O01U Nb0E -172.5(4) 7_565 . . . ?
O028 Te01 O01U Nb0E 75.0(5) 7_565 . . 7_565 ?
O028 Te01 O01U Nb0E -75.0(5) . . . . ?
O028 Te01 O01U Nb0M 48.8(2) . . . . ?
O028 Te01 O01U Nb0M -48.8(2) 7_565 . . . ?
O028 Te01 O028 Nb0I -74.4(4) 7_565 . . . ?
O028 Te01 O028 Nb0L 172.37(8) 7_565 . . . ?
O028 Te01 O028 Nb0R 50.3(6) 7_565 . . . ?
O028 Nb0I O02S Nb0R -1.9(4) . . . . ?
O028 Nb0R O03C K1 105.4(19) . . . 6_557 ?
O028 Nb0R O03C Na9 -36(2) . . . . ?
O02A Te04 O01L Nb0C 174.2(4) . . . . ?
O02A Te04 O01L Nb0D -77.3(4) . . . . ?
O02A Te04 O01L Nb0J 49.2(6) . . . . ?
O02A Te04 O02Q Nb0K -170.9(4) . . . . ?
O02A Te04 O02Q Nb0N 75.4(4) . . . . ?
O02A Te04 O02Q Nb0S -47.8(5) . . . . ?
O02A Nb0G O03D K5 -77(2) . . . . ?
O02A Nb0T O03H K5 141.7(16) . . . 2_665 ?
O02A Nb0T O03H Na6 -5(2) . . . . ?
O02A Nb0T O03H Na7 -119.8(16) . . . 2_665 ?
O02B Nb0G O03D K5 -129.9(7) . . . . ?
O02B Nb0T O03H K5 -172.5(3) . . . 2_665 ?
O02B Nb0T O03H Na6 41.3(7) . . . . ?
O02B Nb0T O03H Na7 -73.9(6) . . . 2_665 ?
O02C Nb0Q O03A K5 -74.0(4) . . . . ?
O02C Nb0Q O03A Na7 33.1(9) . . . . ?
O02C Nb0V O03Q K2 -166.7(3) . . . 1_554 ?
O02D Te1 O023 Nb0O -78.1(5) . . . . ?
O02D Te1 O023 Na8 138.9(4) . . . . ?
O02D Nb0Q O03A K5 112.3(3) . . . . ?
O02D Nb0Q O03A Na7 -140.7(7) . . . . ?
O02E Te06 O025 Nb0F -95.2(5) . . . . ?
O02E Te09 O01X Nb0K 166.1(4) . . . . ?
O02E Te09 O01X Ag2 -32.8(5) . . . . ?
O02E Te09 O032 Nb0N -170.2(4) . . . . ?
O02F Nb0I O02S Nb0R 82.0(6) . . . . ?
O02G Te08 O02H Nb0L -6.7(3) . . . . ?
O02G Te08 O02H Ag2 -161.9(5) . . . . ?
O02G Te08 O02X Nb0I 7.7(3) . . . . ?
O02G Te08 O02X Na3 148.8(4) . . . . ?
O02G Nb0I O02S Nb0R -75.2(5) . . . . ?
O02G Nb0L O036 Na4 176.2(3) . . . . ?
O02H Te08 O02X Nb0I 77.2(4) . . . . ?
O02H Te08 O02X Na3 -141.7(4) . . . . ?
O02H Nb0L O036 Na4 -105.7(3) . . . . ?
O02I Te1 O023 Nb0O -8.5(4) . . . . ?
O02I Te1 O023 Na8 -151.4(4) . . . . ?
O02I Te1 O02D Nb0Q 6.1(3) . . . . ?
O02I Te1 O02D Ag1 164.4(5) . . . . ?
O02I Nb0Q O03A K5 -169.2(3) . . . . ?
O02I Nb0Q O03A Na7 -62.2(8) . . . . ?
O02J Te07 O01T Nb0G -74.1(4) . . . . ?
O02J Te07 O01T Ag1 126.5(4) . . . . ?
O02L Te09 O01X Nb0K 5.3(3) . . . . ?
O02L Te09 O01X Ag2 166.4(5) . . . . ?
O02L Te09 O032 Nb0N -8.0(3) . . . . ?
O02L Nb0K O033 Na4 55.3(8) . . . . ?
O02M Te07 O01T Nb0G -6.0(3) . . . . ?
O02M Te07 O01T Ag1 -165.4(4) . . . . ?
O02M Te07 O02J Nb0P 7.8(3) . . . . ?
O02M Nb0G O03D K5 -38.8(8) . . . . ?
O02O Nb0S O03L K5 81.3(4) . . . 2_665 ?
O02O Nb0S O03L Na2 -4.6(5) . . . . ?
O02Q Te04 O01L Nb0C 76.2(4) . . . . ?
O02Q Te04 O01L Nb0D -175.2(4) . . . . ?
O02Q Te04 O01L Nb0J -48.7(6) . . . . ?
O02Q Te04 O02A Nb0G 171.3(4) . . . . ?
O02Q Te04 O02A Nb0P -75.3(4) . . . . ?
O02Q Te04 O02A Nb0T 49.3(5) . . . . ?
O02Q Nb0S O03L K5 -149.1(14) . . . 2_665 ?
O02Q Nb0S O03L Na2 125.0(15) . . . . ?
O02R Te05 O02R Nb0O -74.8(5) 7_565 . . 7_565 ?
O02R Te05 O02R Nb0Q 171.94(9) 7_565 . . 7_565 ?
O02R Te05 O02R Nb0V 48.3(7) 7_565 . . 7_565 ?
O02R Te05 O03J Nb0X 170.9(5) . . . . ?
O02R Te05 O03J Nb0X -170.9(5) 7_565 . . 7_565 ?
O02R Te05 O03J Nb0X 73.2(6) 7_565 . . . ?
O02R Te05 O03J Nb0X -73.2(6) . . . 7_565 ?
O02R Te05 O03J Nb0Y 48.8(2) . . . . ?
O02R Te05 O03J Nb0Y -48.8(2) 7_565 . . . ?
O02R Nb0V O03Q K2 -121.8(16) 7_565 . . 1_554 ?
O02S Nb0R O03C K1 76.2(3) . . . 6_557 ?
O02S Nb0R O03C Na9 -65.0(7) . . . . ?
O02T Te08 O02H Nb0L -167.3(4) . . . . ?
O02T Te08 O02H Ag2 37.5(4) . . . . ?
O02T Te08 O02X Nb0I 166.7(5) . . . . ?
O02T Te08 O02X Na3 -52.2(4) . . . . ?
O02T Nb0F O03Z Na3 -34.8(6) . . . . ?
O02T Nb0F O03Z Na8 -150.7(4) . . . . ?
O02U Nb0T O03H K5 -80.4(4) . . . 2_665 ?
O02U Nb0T O03H Na6 133.4(6) . . . . ?
O02U Nb0T O03H Na7 18.2(7) . . . 2_665 ?
O02V Nb0S O03L K5 -10.4(4) . . . 2_665 ?
O02V Nb0S O03L Na2 -96.3(4) . . . . ?
O02V Nb0T O03H K5 11.0(4) . . . 2_665 ?
O02V Nb0T O03H Na6 -135.2(6) . . . . ?
O02V Nb0T O03H Na7 109.6(6) . . . 2_665 ?
O02W Nb0Q O03A K5 26.7(4) . . . . ?
O02W Nb0Q O03A Na7 133.8(7) . . . . ?
O02X Te08 O02H Nb0L -76.5(4) . . . . ?
O02X Te08 O02H Ag2 128.4(4) . . . . ?
O02X Nb0I O02S Nb0R -12.8(11) . . . . ?
O02Z Nb0T O03H K5 99.6(4) . . . 2_665 ?
O02Z Nb0T O03H Na6 -46.6(7) . . . . ?
O02Z Nb0T O03H Na7 -161.9(5) . . . 2_665 ?
O031 Nb0S O03L K5 -100.8(4) . . . 2_665 ?
O031 Nb0S O03L Na2 173.3(4) . . . . ?
O032 Te09 O01X Nb0K 73.1(5) . . . . ?
O032 Te09 O01X Ag2 -125.8(5) . . . . ?
O035 Te0B O035 Nb0X -70.0(6) 7_565 . . . ?
O035 Te0B O035 Ag1 127.8(3) 7_565 . . . ?
O035 Te0B O03B Ag0U 47.6(3) . . . . ?
O035 Te0B O03B Ag0U -47.6(3) 7_565 . . . ?
O037 Nb0V O03Q K2 103.0(4) . . . 1_554 ?
O03B Te0B O035 Nb0X -165.8(5) . . . . ?
O03B Te0B O035 Ag1 32.0(5) . . . . ?
O03G Te1 O023 Nb0O -168.3(5) . . . . ?
O03G Te1 O023 Na8 48.7(4) . . . . ?
O03G Te1 O02D Nb0Q 166.4(4) . . . . ?
O03G Te1 O02D Ag1 -35.3(4) . . . . ?
O03G Nb0F O03Z Na3 147.1(6) . . . . ?
O03G Nb0F O03Z Na8 31.2(5) . . . . ?
O03J Te05 O02R Nb0O -173.1(4) . . . 7_565 ?
O03J Te05 O02R Nb0Q 73.7(5) . . . 7_565 ?
O03J Te05 O02R Nb0V -50.0(6) . . . 7_565 ?
O03K Nb0I O02S Nb0R -176.2(5) . . . . ?
K1 Nb0R O03C Na9 -141.2(8) 6_557 . . . ?
K2 Te03 O01Q Ag0H 180.000(0) . . . . ?
K4 Nb0S O03L K5 -55.2(3) . . . 2_665 ?
K4 Nb0S O03L Na2 -141.1(3) . . . . ?
K4 Nb0T O03H K5 54.7(3) . . . 2_665 ?
K4 Nb0T O03H Na6 -91.6(6) . . . . ?
K4 Nb0T O03H Na7 153.2(6) . . . 2_665 ?
K5 Nb0Q O03A Na7 107.1(9) . . . . ?
K5 Nb0S O03L Na2 -85.9(4) 2_665 . . . ?
K5 Nb0T O03H Na6 -146.2(8) 2_665 . . . ?
K5 Nb0T O03H Na7 98.5(6) 2_665 . . 2_665 ?
Na9 Nb0D O026 K1 83.8(4) 6_657 . . . ?
Na2 Nb0G O03D K5 -90.8(7) 2_664 . . . ?
Na2 Nb0S O03L K5 85.9(4) . . . 2_665 ?
Na6 Nb0V O03Q K2 -158.7(5) 2_664 . . 1_554 ?
O8 Nb0R O03C K1 -101.9(3) . . . 6_557 ?
O8 Nb0R O03C Na9 116.9(6) . . . . ?

loop_
_platon_squeeze_void_nr
_platon_squeeze_void_average_x
_platon_squeeze_void_average_y
_platon_squeeze_void_average_z
_platon_squeeze_void_volume
_platon_squeeze_void_count_electrons
_platon_squeeze_void_content
1 0.000 0.031 0.500 2065 837 '4 ?'
2 0.500 0.022 0.000 2065 837 '4 ?'
3 0.345 0.089 0.693 16 6 '2 ?'
4 0.845 0.089 0.807 16 6 '2 ?'
5 0.345 0.411 0.693 17 6 '2 ?'
6 0.845 0.411 0.807 16 6 '2 ?'
7 0.155 0.589 0.193 17 6 '2 ?'
8 0.655 0.589 0.307 16 6 '2 ?'
9 0.155 0.911 0.193 17 6 '2 ?'
10 0.655 0.911 0.307 17 6 '2 ?'

loop_
_smtbx_masks_void_nr
_smtbx_masks_void_average_x
_smtbx_masks_void_average_y
_smtbx_masks_void_average_z
_smtbx_masks_void_volume
_smtbx_masks_void_count_electrons
_smtbx_masks_void_content
1 0.000 -0.990 0.500 2335.0 1097.8 ?
2 0.247 0.250 0.474 3.8 0.0 ?
3 0.253 0.750 0.974 3.8 0.0 ?
4 0.500 -0.593 0.000 2335.0 1097.8 ?
5 0.747 0.250 0.026 3.8 0.0 ?
6 0.753 0.750 0.526 3.8 0.0 ?
